data_7123716
loop_
_publ_author_name
'Reinholdt, Anders'
'Bendix, Jesper'

_publ_section_title
;
 Platinum(II) as an assembly point for carbide and nitride ligands
;
_journal_name_full 'Chemical Communications'
_journal_paper_doi 10.1039/C9CC03411K
_journal_year 2019
_chemical_formula_moiety 'C67 H88 Cl4 Cr N O4 P2 Pt Ru'
_chemical_formula_sum 'C67 H88 Cl4 Cr N O4 P2 Pt Ru'
_chemical_formula_weight 1523.28
_space_group_crystal_system triclinic
_space_group_IT_number 2
_space_group_name_Hall '-P 1'
_space_group_name_H-M_alt 'P -1'
_symmetry_space_group_name_Hall '-P 1'
_symmetry_space_group_name_H-M 'P -1'
_atom_sites_solution_hydrogens geom
_audit_creation_date 2018-11-14
_audit_creation_method
;
Olex2 1.2
(compiled 2015.09.30 svn.r3233 for OlexSys, GUI svn.r5103)
;
_audit_update_record
;
2019-05-01 deposited with the CCDC.    2019-06-21 downloaded from the CCDC.
;
_cell_angle_alpha 88.0019(15)
_cell_angle_beta 78.0480(14)
_cell_angle_gamma 82.9501(14)
_cell_formula_units_Z 6
_cell_length_a 13.9110(6)
_cell_length_b 23.2724(10)
_cell_length_c 32.5218(13)
_cell_measurement_reflns_used 9482
_cell_measurement_temperature 120(2)
_cell_measurement_theta_max 27.062
_cell_measurement_theta_min 2.362
_cell_volume 10222.1(7)
_computing_molecular_graphics 'Olex2 (Dolomanov et al., 2009)'
_computing_publication_material 'Olex2 (Dolomanov et al., 2009)'
_computing_structure_refinement 'ShelXL (Sheldrick, 2015)'
_computing_structure_solution 'olex2.solve (Bourhis et al., 2015)'
_diffrn_ambient_temperature 120(2)
_diffrn_measured_fraction_theta_full 0.899
_diffrn_measured_fraction_theta_max 0.999
_diffrn_measurement_device_type 'Bruker APEX-II CCD'
_diffrn_measurement_method '\f and \w scans'
_diffrn_radiation_type MoK\a
_diffrn_radiation_wavelength 0.71073
_diffrn_reflns_av_R_equivalents 0.0910
_diffrn_reflns_av_unetI/netI 0.0429
_diffrn_reflns_Laue_measured_fraction_full 0.899
_diffrn_reflns_Laue_measured_fraction_max 0.999
_diffrn_reflns_limit_h_max 16
_diffrn_reflns_limit_h_min -16
_diffrn_reflns_limit_k_max 27
_diffrn_reflns_limit_k_min -27
_diffrn_reflns_limit_l_max 38
_diffrn_reflns_limit_l_min -38
_diffrn_reflns_number 325959
_diffrn_reflns_point_group_measured_fraction_full 0.899
_diffrn_reflns_point_group_measured_fraction_max 0.999
_diffrn_reflns_theta_full 26.000
_diffrn_reflns_theta_max 25.027
_diffrn_reflns_theta_min 2.168
_diffrn_standards_number 0
_exptl_absorpt_coefficient_mu 2.672
_exptl_absorpt_correction_T_max 0.7455
_exptl_absorpt_correction_T_min 0.5569
_exptl_absorpt_correction_type multi-scan
_exptl_absorpt_process_details
;
SADABS-2016/2 (Bruker,2016/2) was used for absorption correction.
wR2(int) was 0.1293 before and 0.0685 after correction.
The Ratio of minimum to maximum transmission is 0.7470.
The \l/2 correction factor is Not present.
;
_exptl_crystal_colour 'clear red'
_exptl_crystal_colour_lustre clear
_exptl_crystal_colour_primary red
_exptl_crystal_density_diffrn 1.485
_exptl_crystal_description plate
_exptl_crystal_F_000 4638
_exptl_crystal_size_max 0.537
_exptl_crystal_size_mid 0.108
_exptl_crystal_size_min 0.079
_refine_diff_density_max 2.269
_refine_diff_density_min -1.123
_refine_diff_density_rms 0.116
_refine_ls_extinction_method none
_refine_ls_goodness_of_fit_ref 1.047
_refine_ls_hydrogen_treatment constr
_refine_ls_matrix_type full
_refine_ls_number_parameters 2216
_refine_ls_number_reflns 36120
_refine_ls_number_restraints 78
_refine_ls_restrained_S_all 1.058
_refine_ls_R_factor_all 0.0654
_refine_ls_R_factor_gt 0.0423
_refine_ls_shift/su_max 0.003
_refine_ls_shift/su_mean 0.000
_refine_ls_structure_factor_coef Fsqd
_refine_ls_weighting_details 'w=1/[\s^2^(Fo^2^)+(0.0468P)^2^+25.2693P] where P=(Fo^2^+2Fc^2^)/3'
_refine_ls_weighting_scheme calc
_refine_ls_wR_factor_gt 0.0953
_refine_ls_wR_factor_ref 0.1025
_reflns_Friedel_coverage 0.000
_reflns_number_gt 27821
_reflns_number_total 36120
_reflns_threshold_expression 'I > 2\s(I)'
_cod_data_source_file c9cc03411k2.cif
_cod_data_source_block mo_d8v3125_0m-1
_cod_database_code 7123716
_shelxl_version_number 2013-3
_shelx_space_group_comment
;
The symmetry employed for this shelxl refinement is uniquely defined
by the following loop, which should always be used as a source of
symmetry information in preference to the above space-group names.
They are only intended as comments.
;
_shelx_estimated_absorpt_t_max 0.817
_shelx_estimated_absorpt_t_min 0.328
_olex2_refinement_description
;
1. Fixed Uiso
 At 1.2 times of:
  All C(H) groups, All C(H,H) groups
2. Uiso/Uaniso restraints and constraints
Uanis(C65) \\sim Ueq, Uanis(C66) \\sim Ueq, Uanis(C67) \\sim Ueq, Uanis(C36)
\\sim Ueq, Uanis(C138) \\sim Ueq, Uanis(C139) \\sim Ueq, Uanis(C140) \\sim Ueq,
Uanis(C88) \\sim Ueq, Uanis(C89) \\sim Ueq, Uanis(C90) \\sim Ueq, Uanis(C101)
\\sim Ueq, Uanis(C132) \\sim Ueq, Uanis(C133) \\sim Ueq: with sigma of 0.01 and
sigma for terminal atoms of 0.02
3. Others
 Sof(H18A)=Sof(C1A)=Sof(H1A)=Sof(C1B)=Sof(H1B)=Sof(C1C)=Sof(H1C)=1-FVAR(1)
 Sof(H188)=Sof(C189)=Sof(H189)=Sof(C190)=Sof(H190)=Sof(C191)=Sof(H191)=FVAR(1)
4.a Ternary CH refined with riding coordinates:
 C20(H20), C26(H26), C81(H81), C75(H75), C8(H8), C148(H148), C69(H69),
 C14(H14), C166(H166), C2(H2), C160(H160), C142(H142), C32(H32), C136(H136),
 C93(H93), C99(H99), C87(H87), C154(H154)
4.b Secondary CH2 refined with riding coordinates:
 C22(H22A,H22B), C25(H25A,H25B), C11(H11A,H11B), C153(H15A,H15B), C23(H23A,
 H23B), C80(H80A,H80B), C79(H79A,H79B), C31(H31A,H31B), C83(H83A,H83B),
 C29(H29A,H29B), C24(H24A,H24B), C21(H21A,H21B), C78(H78A,H78B), C76(H76A,H76B),
  C27(H27A,H27B), C152(H15C,H15D), C28(H28A,H28B), C86(H86A,H86B), C77(H77A,
 H77B), C9(H9A,H9B), C150(H15E,H15F), C149(H14A,H14B), C151(H15G,H15H),
 C10(H10A,H10B), C12(H12A,H12B), C85(H85A,H85B), C13(H13G,H13H), C84(H84A,H84B),
  C30(H30A,H30B), C82(H82A,H82B), C70(H70A,H70B), C73(H73A,H73B), C74(H74A,
 H74B), C71(H71A,H71B), C72(H72A,H72B), C3(H3A,H3B), C171(H17A,H17B), C4(H4A,
 H4B), C161(H16A,H16B), C170(H17C,H17D), C7(H7A,H7B), C6(H6A,H6B), C169(H16C,
 H16D), C167(H16E,H16F), C143(H14C,H14D), C168(H16G,H16H), C5(H5A,H5B),
 C147(H14E,H14F), C155(H15I,H15J), C92(H92A,H92B), C100(H10C,H10D), C95(H95A,
 H95B), C97(H97A,H97B), C98(H98A,H98B), C94(H94A,H94B), C141(H14G,H14H),
 C165(H16I,H16J), C144(H14I,H14J), C162(H16K,H16L), C137(H13A,H13B), C96(H96A,
 H96B), C146(H14K,H14L), C34(H34A,H34B), C19(H19A,H19B), C104(H10E,H10F),
 C37(H37A,H37B), C88(H88A,H88B), C156(H15K,H15L), C158(H15M,H15N), C159(H15O,
 H15P), C101(H10G,H10H), C145(H14M,H14N), C18(H18B,H18C), C90(H90A,H90B),
 C33(H33A,H33B), C91(H91A,H91B), C103(H10I,H10J), C163(H16M,H16N), C35(H35A,
 H35B), C157(H15Q,H15R), C102(H10K,H10L), C138(H13C,H13D), C15(H15S,H15T),
 C89(H89A,H89B), C140(H14O,H14P), C36(H36A,H36B), C139(H13E,H13F), C17(H17E,
 H17F), C164(H16O,H16P), C16(H16Q,H16R)
4.c Aromatic/amide H refined with riding coordinates:
 C174(H174), C199(H199), C41(H41), C105(H105), C57(H57), C182(H182), C40(H40),
 C198(H198), C51(H51), C176(H176), C194(H194), C49(H49), C108(H108), C175(H175),
  C109(H109), C173(H173), C201(H201), C187(H187), C179(H179), C184(H184),
 C60(H60), C107(H107), C200(H200), C39(H39), C42(H42), C53(H53), C56(H56),
 C183(H183), C106(H106), C188(H188), C188(H18A), C55(H55), C172(H172), C50(H50),
  C54(H54), C38(H38), C197(H197), C52(H52), C186(H186), C48(H48), C185(H185),
 C116(H116), C115(H115), C112(H112), C127(H127), C45(H45), C63(H63), C130(H130),
  C118(H118), C117(H117), C120(H120), C119(H119), C64(H64), C124(H124),
 C131(H131), C123(H123), C121(H121), C134(H134), C122(H122), C65(H65), C67(H67),
  C132(H132), C133(H133), C189(H189), C66(H66), C190(H190), C191(H191),
 C1A(H1A), C1B(H1B), C1C(H1C)
;
_olex2_submission_special_instructions 'No special instructions were received'

loop_
_space_group_symop_operation_xyz
'x, y, z'
'-x, -y, -z'

loop_
_atom_site_label
_atom_site_type_symbol
_atom_site_fract_x
_atom_site_fract_y
_atom_site_fract_z
_atom_site_U_iso_or_equiv
_atom_site_adp_type
_atom_site_occupancy
_atom_site_site_symmetry_order
_atom_site_calc_flag
_atom_site_refinement_flags_posn
_atom_site_refinement_flags_adp
_atom_site_refinement_flags_occupancy
_atom_site_disorder_assembly
_atom_site_disorder_group
Pt1 Pt 0.68268(2) 0.60551(2) 0.78637(2) 0.01983(5) Uani 1 1 d . . . . .
Pt2 Pt 0.22076(2) 0.73770(2) 0.53652(2) 0.02618(6) Uani 1 1 d . . . . .
Pt3 Pt 0.73906(2) 0.89671(2) 0.11733(2) 0.02717(6) Uani 1 1 d . . . . .
Ru1 Ru 0.69005(3) 0.51466(2) 0.87704(2) 0.02037(9) Uani 1 1 d . . . . .
Ru3 Ru 0.72855(3) 0.79474(2) 0.20285(2) 0.02367(10) Uani 1 1 d . . . . .
Ru2 Ru 0.16894(3) 0.83723(2) 0.45559(2) 0.02215(10) Uani 1 1 d . . . . .
Cr1 Cr 0.63367(6) 0.69526(4) 0.70067(3) 0.02483(19) Uani 1 1 d . . . . .
Cr3 Cr 0.72156(6) 0.99933(4) 0.03520(3) 0.0274(2) Uani 1 1 d . . . . .
Cr2 Cr 0.28513(7) 0.64469(4) 0.61824(3) 0.0291(2) Uani 1 1 d . . . . .
Cl4 Cl 0.54794(10) 0.66090(6) 0.82537(4) 0.0300(3) Uani 1 1 d . . . . .
Cl2 Cl 0.54232(9) 0.55518(6) 0.92027(4) 0.0266(3) Uani 1 1 d . . . . .
Cl3 Cl 0.81784(10) 0.55438(6) 0.74389(4) 0.0279(3) Uani 1 1 d . . . . .
Cl8 Cl 0.08414(11) 0.77800(6) 0.58391(4) 0.0350(3) Uani 1 1 d . . . . .
Cl7 Cl 0.36144(11) 0.69654(7) 0.49174(5) 0.0437(4) Uani 1 1 d . . . . .
P3 P 0.07665(10) 0.77285(6) 0.42606(4) 0.0211(3) Uani 1 1 d . . . . .
P2 P 0.78260(10) 0.57560(6) 0.90946(4) 0.0208(3) Uani 1 1 d . . . . .
Cl10 Cl 0.63162(10) 0.72773(6) 0.18370(5) 0.0321(3) Uani 1 1 d . . . . .
Cl6 Cl 0.02114(10) 0.89354(6) 0.48479(5) 0.0347(3) Uani 1 1 d . . . . .
P1 P 0.60027(11) 0.43773(6) 0.86022(4) 0.0259(3) Uani 1 1 d . . . . .
Cl1 Cl 0.83621(10) 0.45058(6) 0.86021(4) 0.0331(3) Uani 1 1 d . . . . .
Cl12 Cl 0.65361(11) 0.84384(6) 0.08151(5) 0.0353(3) Uani 1 1 d . . . . .
P5 P 0.57980(11) 0.83840(6) 0.25031(5) 0.0326(4) Uani 1 1 d . . . . .
Cl9 Cl 0.82143(12) 0.83048(7) 0.24675(5) 0.0426(4) Uani 1 1 d . . . . .
P6 P 0.88100(11) 0.73633(7) 0.17193(4) 0.0272(3) Uani 1 1 d . . . . .
Cl11 Cl 0.82205(13) 0.95520(7) 0.15004(5) 0.0476(4) Uani 1 1 d . . . . .
P4 P 0.25296(11) 0.91628(7) 0.47217(6) 0.0386(4) Uani 1 1 d . . . . .
Cl5 Cl 0.30254(10) 0.81557(6) 0.39911(4) 0.0294(3) Uani 1 1 d . . . . .
O2 O 0.5137(3) 0.74106(15) 0.72852(12) 0.0303(9) Uani 1 1 d . . . . .
O9 O 0.8170(3) 1.05391(16) 0.03189(12) 0.0313(9) Uani 1 1 d . . . . .
N2 N 0.2494(4) 0.6812(2) 0.58103(15) 0.0332(11) Uani 1 1 d . . . . .
O1 O 0.5530(3) 0.64383(16) 0.68260(11) 0.0298(9) Uani 1 1 d . . . . .
O3 O 0.7280(3) 0.66729(15) 0.65184(11) 0.0280(9) Uani 1 1 d . . . . .
N1 N 0.6668(3) 0.65800(18) 0.73808(14) 0.0252(10) Uani 1 1 d . . . . .
C174 C 1.0554(5) 1.1935(3) 0.0319(2) 0.0488(18) Uani 1 1 d . . . . .
H174 H 1.0915 1.2228 0.0385 0.059 Uiso 1 1 calc R . . . .
C22 C 1.0833(4) 0.6044(3) 0.87730(19) 0.0366(14) Uani 1 1 d . . . . .
H22A H 1.1212 0.6315 0.8884 0.044 Uiso 1 1 calc R . . . .
H22B H 1.1109 0.5645 0.8832 0.044 Uiso 1 1 calc R . . . .
N3 N 0.7484(3) 0.9524(2) 0.06875(15) 0.0315(11) Uani 1 1 d . . . . .
O4 O 0.7038(3) 0.76201(15) 0.69957(12) 0.0312(9) Uani 1 1 d . . . . .
O11 O 0.6315(3) 1.05311(16) 0.07087(12) 0.0333(9) Uani 1 1 d . . . . .
O12 O 0.6108(3) 0.96805(16) 0.02218(11) 0.0286(9) Uani 1 1 d . . . . .
O10 O 0.7885(3) 0.97224(16) -0.01926(11) 0.0284(9) Uani 1 1 d . . . . .
C135 C 0.7315(4) 0.8431(2) 0.16335(18) 0.0282(13) Uani 1 1 d . . . . .
C110 C 0.0982(4) 0.5127(2) 0.63821(16) 0.0273(12) Uani 1 1 d . . . . .
C199 C 0.3522(4) 0.8483(3) 0.0073(2) 0.0391(15) Uani 1 1 d . . . . .
H199 H 0.3134 0.8225 -0.0020 0.047 Uiso 1 1 calc R . . . .
C20 C 0.9138(4) 0.5745(2) 0.88166(16) 0.0255(12) Uani 1 1 d . . . . .
H20 H 0.9456 0.5343 0.8856 0.031 Uiso 1 1 calc R . . . .
C25 C 0.9253(4) 0.5833(3) 0.83362(16) 0.0288(13) Uani 1 1 d . . . . .
H25A H 0.8882 0.5558 0.8225 0.035 Uiso 1 1 calc R . . . .
H25B H 0.8975 0.6231 0.8275 0.035 Uiso 1 1 calc R . . . .
C178 C 0.8943(4) 1.0608(2) 0.00400(17) 0.0274(12) Uani 1 1 d . . . . .
C41 C 0.3216(5) 0.5082(3) 0.6929(2) 0.0426(16) Uani 1 1 d . . . . .
H41 H 0.2557 0.4987 0.7004 0.051 Uiso 1 1 calc R . . . .
C180 C 0.8673(4) 0.9873(2) -0.04358(17) 0.0264(12) Uani 1 1 d . . . . .
C105 C 0.1662(5) 0.4679(3) 0.61991(18) 0.0361(14) Uani 1 1 d . . . . .
H105 H 0.2330 0.4744 0.6095 0.043 Uiso 1 1 calc R . . . .
C57 C 0.9759(4) 0.6456(2) 0.58811(17) 0.0273(12) Uani 1 1 d . . . . .
H57 H 1.0077 0.6747 0.5980 0.033 Uiso 1 1 calc R . . . .
C182 C 0.9773(5) 0.9676(3) -0.1140(2) 0.0476(18) Uani 1 1 d . . . . .
H182 H 1.0222 0.9914 -0.1069 0.057 Uiso 1 1 calc R . . . .
C40 C 0.3948(5) 0.4692(3) 0.6708(2) 0.0467(17) Uani 1 1 d . . . . .
H40 H 0.3791 0.4330 0.6630 0.056 Uiso 1 1 calc R . . . .
C11 C 0.2990(5) 0.4895(3) 0.8164(2) 0.0500(18) Uani 1 1 d . . . . .
H11A H 0.2286 0.5041 0.8178 0.060 Uiso 1 1 calc R . . . .
H11B H 0.3287 0.4775 0.7872 0.060 Uiso 1 1 calc R . . . .
C68 C 0.1940(4) 0.7913(2) 0.49391(17) 0.0275(12) Uani 1 1 d . . . . .
C198 C 0.3079(4) 0.8893(3) 0.0376(2) 0.0369(15) Uani 1 1 d . . . . .
H198 H 0.2390 0.8912 0.0490 0.044 Uiso 1 1 calc R . . . .
C153 C 0.5243(5) 0.7342(2) 0.29235(19) 0.0364(14) Uani 1 1 d . . . . .
H15A H 0.4708 0.7372 0.2762 0.044 Uiso 1 1 calc R . . . .
H15B H 0.5833 0.7115 0.2756 0.044 Uiso 1 1 calc R . . . .
C51 C 0.2704(5) 0.8499(3) 0.7957(3) 0.055(2) Uani 1 1 d . . . . .
H51 H 0.2559 0.8898 0.7896 0.066 Uiso 1 1 calc R . . . .
C176 C 1.0401(4) 1.1194(2) -0.01375(18) 0.0308(13) Uani 1 1 d . . . . .
H176 H 1.0655 1.0975 -0.0386 0.037 Uiso 1 1 calc R . . . .
C23 C 1.0952(4) 0.6134(3) 0.82992(19) 0.0396(15) Uani 1 1 d . . . . .
H23A H 1.1659 0.6051 0.8163 0.048 Uiso 1 1 calc R . . . .
H23B H 1.0726 0.6542 0.8237 0.048 Uiso 1 1 calc R . . . .
C194 C 0.4969(4) 0.9976(2) 0.08378(19) 0.0376(15) Uani 1 1 d . . . . .
H194 H 0.4388 0.9894 0.1030 0.045 Uiso 1 1 calc R . . . .
C49 C 0.2419(5) 0.7685(3) 0.8413(2) 0.0528(18) Uani 1 1 d . . . . .
H49 H 0.2093 0.7526 0.8670 0.063 Uiso 1 1 calc R . . . .
C80 C -0.0634(4) 0.7642(2) 0.50281(16) 0.0269(12) Uani 1 1 d . . . . .
H80A H -0.0335 0.7251 0.5094 0.032 Uiso 1 1 calc R . . . .
H80B H -0.0276 0.7930 0.5132 0.032 Uiso 1 1 calc R . . . .
C195 C 0.5279(4) 0.9649(2) 0.04753(18) 0.0288(13) Uani 1 1 d . . . . .
C79 C -0.1715(4) 0.7728(3) 0.52447(18) 0.0330(13) Uani 1 1 d . . . . .
H79A H -0.1996 0.8130 0.5196 0.040 Uiso 1 1 calc R . . . .
H79B H -0.1769 0.7671 0.5551 0.040 Uiso 1 1 calc R . . . .
C108 C -0.0294(5) 0.4491(3) 0.64839(19) 0.0429(16) Uani 1 1 d . . . . .
H108 H -0.0967 0.4428 0.6578 0.051 Uiso 1 1 calc R . . . .
C175 C 1.0911(4) 1.1615(3) -0.0037(2) 0.0377(15) Uani 1 1 d . . . . .
H175 H 1.1517 1.1688 -0.0216 0.045 Uiso 1 1 calc R . . . .
C109 C -0.0011(4) 0.5033(3) 0.65186(17) 0.0313(13) Uani 1 1 d . . . . .
H109 H -0.0490 0.5343 0.6635 0.038 Uiso 1 1 calc R . . . .
C173 C 0.9675(5) 1.1837(3) 0.0583(2) 0.057(2) Uani 1 1 d . . . . .
H173 H 0.9427 1.2060 0.0829 0.069 Uiso 1 1 calc R . . . .
C31 C 0.7446(4) 0.6883(2) 0.87825(18) 0.0280(12) Uani 1 1 d . . . . .
H31A H 0.8157 0.6935 0.8718 0.034 Uiso 1 1 calc R . . . .
H31B H 0.7301 0.6682 0.8543 0.034 Uiso 1 1 calc R . . . .
C83 C 0.0548(6) 0.8957(3) 0.3306(2) 0.0527(19) Uani 1 1 d . . . . .
H83A H 0.0246 0.9365 0.3319 0.063 Uiso 1 1 calc R . . . .
H83B H 0.1272 0.8953 0.3210 0.063 Uiso 1 1 calc R . . . .
C201 C 0.5083(4) 0.8832(2) 0.0043(2) 0.0361(14) Uani 1 1 d . . . . .
H201 H 0.5772 0.8812 -0.0070 0.043 Uiso 1 1 calc R . . . .
C29 C 0.7003(5) 0.7789(2) 0.9210(2) 0.0394(15) Uani 1 1 d . . . . .
H29A H 0.6566 0.8161 0.9249 0.047 Uiso 1 1 calc R . . . .
H29B H 0.7698 0.7876 0.9156 0.047 Uiso 1 1 calc R . . . .
C187 C 0.5412(5) 1.1348(3) 0.1292(2) 0.0459(17) Uani 1 1 d . . . . .
H187 H 0.5887 1.1462 0.1059 0.055 Uiso 1 1 calc R . . . .
C193 C 0.5479(4) 1.0422(3) 0.09321(19) 0.0356(14) Uani 1 1 d . . . . .
C24 C 1.0345(4) 0.5732(3) 0.81225(17) 0.0348(14) Uani 1 1 d . . . . .
H24A H 1.0413 0.5803 0.7816 0.042 Uiso 1 1 calc R . . . .
H24B H 1.0606 0.5324 0.8166 0.042 Uiso 1 1 calc R . . . .
C21 C 0.9745(4) 0.6146(3) 0.89971(18) 0.0312(13) Uani 1 1 d . . . . .
H21A H 0.9482 0.6555 0.8960 0.037 Uiso 1 1 calc R . . . .
H21B H 0.9690 0.6068 0.9302 0.037 Uiso 1 1 calc R . . . .
C192 C 0.5077(5) 1.0817(3) 0.1286(2) 0.0467(17) Uani 1 1 d . . . . .
C26 C 0.7219(4) 0.6511(2) 0.91812(16) 0.0240(12) Uani 1 1 d . . . . .
H26 H 0.6491 0.6486 0.9237 0.029 Uiso 1 1 calc R . . . .
C177 C 0.9507(4) 1.1079(2) 0.01232(18) 0.0290(13) Uani 1 1 d . . . . .
C181 C 0.8927(4) 0.9586(2) -0.08541(19) 0.0313(13) Uani 1 1 d . . . . .
C78 C -0.2317(4) 0.7308(3) 0.50859(19) 0.0373(15) Uani 1 1 d . . . . .
H78A H -0.2100 0.6908 0.5169 0.045 Uiso 1 1 calc R . . . .
H78B H -0.3026 0.7401 0.5216 0.045 Uiso 1 1 calc R . . . .
C81 C 0.0751(4) 0.8038(2) 0.37292(16) 0.0267(12) Uani 1 1 d . . . . .
H81 H 0.1464 0.8034 0.3590 0.032 Uiso 1 1 calc R . . . .
C76 C -0.1104(4) 0.7271(3) 0.43891(17) 0.0297(13) Uani 1 1 d . . . . .
H76A H -0.1055 0.7324 0.4082 0.036 Uiso 1 1 calc R . . . .
H76B H -0.0804 0.6873 0.4440 0.036 Uiso 1 1 calc R . . . .
C27 C 0.7404(4) 0.6828(2) 0.95590(18) 0.0319(13) Uani 1 1 d . . . . .
H27A H 0.7220 0.6596 0.9818 0.038 Uiso 1 1 calc R . . . .
H27B H 0.8117 0.6872 0.9518 0.038 Uiso 1 1 calc R . . . .
C152 C 0.4914(5) 0.7029(3) 0.3340(2) 0.0468(17) Uani 1 1 d . . . . .
H15C H 0.4274 0.7227 0.3490 0.056 Uiso 1 1 calc R . . . .
H15D H 0.4812 0.6628 0.3283 0.056 Uiso 1 1 calc R . . . .
C58 C 0.8758(4) 0.6419(2) 0.60441(16) 0.0242(12) Uani 1 1 d . . . . .
C75 C -0.0535(4) 0.7713(2) 0.45503(16) 0.0229(11) Uani 1 1 d . . . . .
H75 H -0.0891 0.8102 0.4505 0.027 Uiso 1 1 calc R . . . .
C61 C 0.7955(4) 0.7661(2) 0.68256(17) 0.0301(13) Uani 1 1 d . . . . .
C179 C 0.9231(4) 1.0280(2) -0.03273(17) 0.0261(12) Uani 1 1 d . . . . .
H179 H 0.9837 1.0337 -0.0512 0.031 Uiso 1 1 calc R . . . .
C184 C 0.9331(6) 0.9077(3) -0.1634(2) 0.063(2) Uani 1 1 d . . . . .
H184 H 0.9472 0.8900 -0.1902 0.075 Uiso 1 1 calc R . . . .
C60 C 0.8529(4) 0.7269(2) 0.65319(18) 0.0322(13) Uani 1 1 d . . . . .
H60 H 0.9203 0.7322 0.6429 0.039 Uiso 1 1 calc R . . . .
C28 C 0.6799(5) 0.7424(2) 0.96074(19) 0.0366(14) Uani 1 1 d . . . . .
H28A H 0.6086 0.7375 0.9679 0.044 Uiso 1 1 calc R . . . .
H28B H 0.6957 0.7628 0.9843 0.044 Uiso 1 1 calc R . . . .
C107 C 0.0405(5) 0.4037(3) 0.6311(2) 0.0481(18) Uani 1 1 d . . . . .
H107 H 0.0210 0.3663 0.6293 0.058 Uiso 1 1 calc R . . . .
C1 C 0.6905(4) 0.5553(2) 0.83345(16) 0.0200(11) Uani 1 1 d . . . . .
C86 C 0.0293(5) 0.7725(3) 0.34254(18) 0.0410(15) Uani 1 1 d . . . . .
H86A H -0.0433 0.7752 0.3527 0.049 Uiso 1 1 calc R . . . .
H86B H 0.0562 0.7311 0.3412 0.049 Uiso 1 1 calc R . . . .
C77 C -0.2185(4) 0.7347(3) 0.46108(19) 0.0365(14) Uani 1 1 d . . . . .
H77A H -0.2499 0.7728 0.4532 0.044 Uiso 1 1 calc R . . . .
H77B H -0.2528 0.7045 0.4514 0.044 Uiso 1 1 calc R . . . .
C200 C 0.4532(4) 0.8449(3) -0.0094(2) 0.0400(15) Uani 1 1 d . . . . .
H200 H 0.4839 0.8167 -0.0299 0.048 Uiso 1 1 calc R . . . .
C9 C 0.4617(4) 0.5162(3) 0.8280(2) 0.0376(15) Uani 1 1 d . . . . .
H9A H 0.4960 0.5069 0.7988 0.045 Uiso 1 1 calc R . . . .
H9B H 0.4941 0.5470 0.8380 0.045 Uiso 1 1 calc R . . . .
C39 C 0.4903(5) 0.4824(3) 0.6598(2) 0.0496(18) Uani 1 1 d . . . . .
H39 H 0.5407 0.4549 0.6451 0.059 Uiso 1 1 calc R . . . .
C42 C 0.3433(5) 0.5613(3) 0.70449(19) 0.0384(15) Uani 1 1 d . . . . .
H42 H 0.2926 0.5880 0.7199 0.046 Uiso 1 1 calc R . . . .
C53 C 0.8308(5) 0.5989(2) 0.58854(18) 0.0347(14) Uani 1 1 d . . . . .
H53 H 0.7627 0.5956 0.5992 0.042 Uiso 1 1 calc R . . . .
C59 C 0.8166(4) 0.6802(2) 0.63801(16) 0.0245(12) Uani 1 1 d . . . . .
C56 C 1.0296(4) 0.6074(2) 0.55771(17) 0.0311(13) Uani 1 1 d . . . . .
H56 H 1.0979 0.6099 0.5472 0.037 Uiso 1 1 calc R . . . .
C150 C 0.5936(6) 0.7609(3) 0.3682(2) 0.0521(18) Uani 1 1 d . . . . .
H15E H 0.6471 0.7575 0.3843 0.063 Uiso 1 1 calc R . . . .
H15F H 0.5355 0.7848 0.3846 0.063 Uiso 1 1 calc R . . . .
C149 C 0.6282(5) 0.7908(3) 0.3258(2) 0.0451(16) Uani 1 1 d . . . . .
H14A H 0.6434 0.8301 0.3307 0.054 Uiso 1 1 calc R . . . .
H14B H 0.6895 0.7686 0.3103 0.054 Uiso 1 1 calc R . . . .
C43 C 0.4417(4) 0.5751(2) 0.69300(18) 0.0312(13) Uani 1 1 d . . . . .
C183 C 0.9973(6) 0.9422(3) -0.1532(2) 0.063(2) Uani 1 1 d . . . . .
H183 H 1.0556 0.9487 -0.1730 0.075 Uiso 1 1 calc R . . . .
C106 C 0.1379(5) 0.4130(3) 0.6166(2) 0.0451(16) Uani 1 1 d . . . . .
H106 H 0.1854 0.3822 0.6044 0.054 Uiso 1 1 calc R . . . .
C188 C 0.5082(5) 1.1720(3) 0.1626(3) 0.055(2) Uani 1 1 d . . . . .
H188 H 0.5204 1.2113 0.1594 0.066 Uiso 0.48(2) 1 calc R . P A 1
H18A H 0.5446 1.2025 0.1667 0.066 Uiso 0.52(2) 1 calc R . P A 2
C151 C 0.5662(5) 0.7010(3) 0.3619(2) 0.0504(18) Uani 1 1 d . . . . .
H15G H 0.6265 0.6755 0.3492 0.060 Uiso 1 1 calc R . . . .
H15H H 0.5384 0.6842 0.3896 0.060 Uiso 1 1 calc R . . . .
C196 C 0.4641(4) 0.9243(2) 0.03439(18) 0.0294(13) Uani 1 1 d . . . . .
C55 C 0.9834(5) 0.5657(3) 0.54278(18) 0.0393(15) Uani 1 1 d . . . . .
H55 H 1.0204 0.5395 0.5220 0.047 Uiso 1 1 calc R . . . .
C172 C 0.9161(5) 1.1404(3) 0.0481(2) 0.0472(18) Uani 1 1 d . . . . .
H172 H 0.8558 1.1331 0.0662 0.057 Uiso 1 1 calc R . . . .
C50 C 0.2226(5) 0.8268(3) 0.8324(2) 0.0523(19) Uani 1 1 d . . . . .
H50 H 0.1759 0.8509 0.8519 0.063 Uiso 1 1 calc R . . . .
C54 C 0.8840(5) 0.5617(3) 0.55778(19) 0.0401(15) Uani 1 1 d . . . . .
H54 H 0.8525 0.5334 0.5469 0.048 Uiso 1 1 calc R . . . .
C38 C 0.5138(5) 0.5355(3) 0.6701(2) 0.0407(15) Uani 1 1 d . . . . .
H38 H 0.5796 0.5448 0.6614 0.049 Uiso 1 1 calc R . . . .
C10 C 0.3534(4) 0.5382(3) 0.8287(2) 0.0422(16) Uani 1 1 d . . . . .
H10A H 0.3495 0.5712 0.8088 0.051 Uiso 1 1 calc R . . . .
H10B H 0.3209 0.5521 0.8573 0.051 Uiso 1 1 calc R . . . .
C47 C 0.3594(4) 0.7567(2) 0.77542(19) 0.0336(14) Uani 1 1 d . . . . .
C197 C 0.3629(4) 0.9274(3) 0.05126(19) 0.0334(14) Uani 1 1 d . . . . .
H197 H 0.3323 0.9555 0.0719 0.040 Uiso 1 1 calc R . . . .
C12 C 0.3065(5) 0.4387(3) 0.8454(2) 0.0483(18) Uani 1 1 d . . . . .
H12A H 0.2719 0.4077 0.8370 0.058 Uiso 1 1 calc R . . . .
H12B H 0.2736 0.4504 0.8744 0.058 Uiso 1 1 calc R . . . .
C85 C 0.0527(5) 0.8002(3) 0.29864(19) 0.0460(17) Uani 1 1 d . . . . .
H85A H 0.1252 0.7951 0.2879 0.055 Uiso 1 1 calc R . . . .
H85B H 0.0218 0.7802 0.2792 0.055 Uiso 1 1 calc R . . . .
C52 C 0.3407(5) 0.8149(3) 0.7672(2) 0.0479(17) Uani 1 1 d . . . . .
H52 H 0.3754 0.8314 0.7422 0.057 Uiso 1 1 calc R . . . .
C13 C 0.4136(5) 0.4156(3) 0.8446(2) 0.0474(17) Uani 1 1 d . . . . .
H13G H 0.4448 0.4006 0.8162 0.057 Uiso 1 1 calc R . . . .
H13H H 0.4164 0.3831 0.8649 0.057 Uiso 1 1 calc R . . . .
C84 C 0.0150(6) 0.8639(3) 0.2994(2) 0.0536(19) Uani 1 1 d . . . . .
H84A H 0.0350 0.8808 0.2711 0.064 Uiso 1 1 calc R . . . .
H84B H -0.0582 0.8687 0.3070 0.064 Uiso 1 1 calc R . . . .
C30 C 0.6825(5) 0.7474(2) 0.8839(2) 0.0366(14) Uani 1 1 d . . . . .
H30A H 0.6996 0.7711 0.8581 0.044 Uiso 1 1 calc R . . . .
H30B H 0.6115 0.7423 0.8882 0.044 Uiso 1 1 calc R . . . .
C186 C 0.8287(5) 0.9235(3) -0.0962(2) 0.0425(16) Uani 1 1 d . . . . .
H186 H 0.7705 0.9166 -0.0764 0.051 Uiso 1 1 calc R . . . .
C48 C 0.3086(5) 0.7335(3) 0.8127(2) 0.0438(16) Uani 1 1 d . . . . .
H48 H 0.3202 0.6932 0.8184 0.053 Uiso 1 1 calc R . . . .
C82 C 0.0328(5) 0.8680(3) 0.37455(19) 0.0444(17) Uani 1 1 d . . . . .
H82A H 0.0625 0.8886 0.3940 0.053 Uiso 1 1 calc R . . . .
H82B H -0.0396 0.8716 0.3853 0.053 Uiso 1 1 calc R . . . .
C185 C 0.8482(6) 0.8985(3) -0.1350(2) 0.060(2) Uani 1 1 d . . . . .
H185 H 0.8032 0.8749 -0.1423 0.072 Uiso 1 1 calc R . . . .
C8 C 0.4713(4) 0.4626(2) 0.85558(18) 0.0291(13) Uani 1 1 d . . . . .
H8 H 0.4365 0.4753 0.8845 0.035 Uiso 1 1 calc R . . . .
C148 C 0.5492(5) 0.7951(2) 0.29932(18) 0.0349(14) Uani 1 1 d . . . . .
H148 H 0.4881 0.8162 0.3167 0.042 Uiso 1 1 calc R . . . .
O5 O 0.2161(3) 0.57741(16) 0.62135(12) 0.0316(9) Uani 1 1 d . . . . .
O6 O 0.1950(3) 0.67390(17) 0.66824(12) 0.0349(9) Uani 1 1 d . . . . .
O7 O 0.4000(3) 0.59534(16) 0.58965(12) 0.0317(9) Uani 1 1 d . . . . .
O8 O 0.3712(3) 0.69527(17) 0.63253(12) 0.0345(9) Uani 1 1 d . . . . .
C69 C 0.1266(4) 0.6962(2) 0.41563(16) 0.0235(11) Uani 1 1 d . . . . .
H69 H 0.0812 0.6800 0.4001 0.028 Uiso 1 1 calc R . . . .
C111 C 0.1326(4) 0.5686(2) 0.64483(16) 0.0271(12) Uani 1 1 d . . . . .
C70 C 0.1270(4) 0.6586(2) 0.45516(17) 0.0284(12) Uani 1 1 d . . . . .
H70A H 0.0600 0.6627 0.4732 0.034 Uiso 1 1 calc R . . . .
H70B H 0.1731 0.6720 0.4712 0.034 Uiso 1 1 calc R . . . .
C116 C -0.0951(5) 0.7207(3) 0.77322(18) 0.0390(15) Uani 1 1 d . . . . .
H116 H -0.1629 0.7174 0.7844 0.047 Uiso 1 1 calc R . . . .
C115 C -0.0439(4) 0.6861(2) 0.74000(17) 0.0299(13) Uani 1 1 d . . . . .
H115 H -0.0762 0.6584 0.7289 0.036 Uiso 1 1 calc R . . . .
C114 C 0.0548(4) 0.6920(2) 0.72293(17) 0.0309(13) Uani 1 1 d . . . . .
C126 C 0.4852(4) 0.6104(3) 0.57305(17) 0.0305(13) Uani 1 1 d . . . . .
C128 C 0.4558(4) 0.7039(3) 0.60934(17) 0.0318(13) Uani 1 1 d . . . . .
C113 C 0.1119(4) 0.6565(2) 0.68720(16) 0.0278(12) Uani 1 1 d . . . . .
C112 C 0.0788(4) 0.6061(2) 0.67614(17) 0.0311(13) Uani 1 1 d . . . . .
H112 H 0.0160 0.5969 0.6908 0.037 Uiso 1 1 calc R . . . .
C127 C 0.5130(4) 0.6643(2) 0.58052(17) 0.0309(13) Uani 1 1 d . . . . .
H127 H 0.5744 0.6743 0.5650 0.037 Uiso 1 1 calc R . . . .
C46 C 0.4337(4) 0.7192(2) 0.74541(18) 0.0303(13) Uani 1 1 d . . . . .
C44 C 0.4703(4) 0.6306(2) 0.70455(17) 0.0300(13) Uani 1 1 d . . . . .
C73 C 0.2558(4) 0.6249(2) 0.37469(19) 0.0340(14) Uani 1 1 d . . . . .
H73A H 0.2064 0.6135 0.3595 0.041 Uiso 1 1 calc R . . . .
H73B H 0.3214 0.6197 0.3555 0.041 Uiso 1 1 calc R . . . .
C74 C 0.2296(4) 0.6884(2) 0.38686(18) 0.0270(12) Uani 1 1 d . . . . .
H74A H 0.2298 0.7129 0.3613 0.032 Uiso 1 1 calc R . . . .
H74B H 0.2792 0.7004 0.4017 0.032 Uiso 1 1 calc R . . . .
C71 C 0.1589(4) 0.5950(2) 0.44366(18) 0.0304(13) Uani 1 1 d . . . . .
H71A H 0.1639 0.5721 0.4695 0.036 Uiso 1 1 calc R . . . .
H71B H 0.1077 0.5803 0.4311 0.036 Uiso 1 1 calc R . . . .
C45 C 0.4125(4) 0.6643(2) 0.73671(18) 0.0315(13) Uani 1 1 d . . . . .
H45 H 0.3562 0.6496 0.7535 0.038 Uiso 1 1 calc R . . . .
C14 C 0.5907(5) 0.3821(2) 0.90286(18) 0.0329(14) Uani 1 1 d . . . . .
H14 H 0.5590 0.3499 0.8935 0.039 Uiso 1 1 calc R . . B 1
C166 C 0.9021(4) 0.6841(3) 0.21468(18) 0.0336(14) Uani 1 1 d . . . . .
H166 H 0.9320 0.7051 0.2343 0.040 Uiso 1 1 calc R . . . .
C125 C 0.5535(4) 0.5671(3) 0.54577(18) 0.0356(14) Uani 1 1 d . . . . .
C72 C 0.2580(4) 0.5863(2) 0.41276(19) 0.0365(14) Uani 1 1 d . . . . .
H72A H 0.3112 0.5954 0.4267 0.044 Uiso 1 1 calc R . . . .
H72B H 0.2726 0.5453 0.4039 0.044 Uiso 1 1 calc R . . . .
C2 C 0.6674(4) 0.3974(2) 0.81294(17) 0.0302(13) Uani 1 1 d . . . . .
H2 H 0.7385 0.3926 0.8153 0.036 Uiso 1 1 calc R . . . .
C63 C 0.9360(5) 0.8235(3) 0.68474(18) 0.0408(16) Uani 1 1 d . . . . .
H63 H 0.9795 0.7963 0.6665 0.049 Uiso 1 1 calc R . . . .
C130 C 0.5877(4) 0.7691(3) 0.60960(18) 0.0365(14) Uani 1 1 d . . . . .
H130 H 0.6375 0.7372 0.6028 0.044 Uiso 1 1 calc R . . . .
C3 C 0.6637(5) 0.4331(3) 0.77260(19) 0.0407(16) Uani 1 1 d . . . . .
H3A H 0.5959 0.4367 0.7670 0.049 Uiso 1 1 calc R . . . .
H3B H 0.6804 0.4725 0.7763 0.049 Uiso 1 1 calc R . . . .
C62 C 0.8379(5) 0.8158(3) 0.69619(19) 0.0450(17) Uani 1 1 d . . . . .
C160 C 0.8766(5) 0.6936(3) 0.12543(19) 0.0392(15) Uani 1 1 d . . . . .
H160 H 0.8365 0.6614 0.1360 0.047 Uiso 1 1 calc R . . . .
C142 C 0.4663(4) 0.8450(3) 0.2280(2) 0.0405(16) Uani 1 1 d . . . . .
H142 H 0.4489 0.8047 0.2275 0.049 Uiso 1 1 calc R . . . .
C171 C 0.8016(5) 0.6689(3) 0.2403(2) 0.0436(16) Uani 1 1 d . . . . .
H17A H 0.7592 0.7049 0.2506 0.052 Uiso 1 1 calc R . . . .
H17B H 0.7676 0.6492 0.2219 0.052 Uiso 1 1 calc R . . . .
C118 C 0.0507(5) 0.7663(3) 0.7734(2) 0.0460(17) Uani 1 1 d . . . . .
H118 H 0.0829 0.7936 0.7850 0.055 Uiso 1 1 calc R . . . .
C129 C 0.4893(4) 0.7602(3) 0.61531(19) 0.0388(15) Uani 1 1 d . . . . .
C32 C 0.7906(5) 0.5465(3) 0.96287(17) 0.0371(15) Uani 1 1 d . . . . .
H32 H 0.8089 0.5787 0.9782 0.045 Uiso 1 1 calc R . . C 1
C4 C 0.7363(5) 0.4044(3) 0.7354(2) 0.0468(17) Uani 1 1 d . . . . .
H4A H 0.8047 0.4050 0.7396 0.056 Uiso 1 1 calc R . . . .
H4B H 0.7296 0.4268 0.7095 0.056 Uiso 1 1 calc R . . . .
C136 C 0.5978(6) 0.9098(3) 0.2692(2) 0.0521(19) Uani 1 1 d . . . . .
H136 H 0.6668 0.9051 0.2743 0.062 Uiso 1 1 calc R . . . .
C117 C -0.0478(5) 0.7601(3) 0.7902(2) 0.0460(17) Uani 1 1 d . . . . .
H117 H -0.0827 0.7830 0.8134 0.055 Uiso 1 1 calc R . . . .
C93 C 0.3881(4) 0.8949(3) 0.4663(2) 0.0412(16) Uani 1 1 d . . . . .
H93 H 0.4048 0.8680 0.4419 0.049 Uiso 1 1 calc R . . . .
C161 C 0.8234(5) 0.7289(3) 0.09480(19) 0.0466(17) Uani 1 1 d . . . . .
H16A H 0.8620 0.7607 0.0827 0.056 Uiso 1 1 calc R . . . .
H16B H 0.7577 0.7463 0.1100 0.056 Uiso 1 1 calc R . . . .
C120 C 0.5349(5) 0.5096(3) 0.5483(2) 0.0444(16) Uani 1 1 d . . . . .
H120 H 0.4807 0.4983 0.5686 0.053 Uiso 1 1 calc R . . . .
C119 C 0.1015(5) 0.7326(3) 0.73995(19) 0.0401(15) Uani 1 1 d . . . . .
H119 H 0.1687 0.7370 0.7284 0.048 Uiso 1 1 calc R . . . .
C170 C 0.8169(5) 0.6290(3) 0.2779(2) 0.0488(17) Uani 1 1 d . . . . .
H17C H 0.8435 0.6504 0.2980 0.059 Uiso 1 1 calc R . . . .
H17D H 0.7524 0.6173 0.2927 0.059 Uiso 1 1 calc R . . . .
C7 C 0.6436(6) 0.3367(3) 0.8068(2) 0.0499(18) Uani 1 1 d . . . . .
H7A H 0.5755 0.3387 0.8018 0.060 Uiso 1 1 calc R . . . .
H7B H 0.6466 0.3135 0.8327 0.060 Uiso 1 1 calc R . . . .
C99 C 0.2425(5) 0.9781(3) 0.4347(2) 0.0513(19) Uani 1 1 d . . . . .
H99 H 0.2901 1.0048 0.4397 0.062 Uiso 1 1 calc R . . . .
C64 C 0.9741(6) 0.8700(3) 0.6989(2) 0.055(2) Uani 1 1 d . . . . .
H64 H 1.0424 0.8741 0.6904 0.066 Uiso 1 1 calc R . . . .
C6 C 0.7165(6) 0.3070(3) 0.7697(2) 0.0483(18) Uani 1 1 d . . . . .
H6A H 0.7837 0.3014 0.7761 0.058 Uiso 1 1 calc R . . . .
H6B H 0.6973 0.2683 0.7656 0.058 Uiso 1 1 calc R . . . .
C87 C 0.1996(5) 0.9497(3) 0.5233(2) 0.055(2) Uani 1 1 d . . . . .
H87 H 0.1300 0.9646 0.5216 0.065 Uiso 1 1 calc R . . . .
C169 C 0.8860(5) 0.5768(3) 0.2638(2) 0.0507(18) Uani 1 1 d . . . . .
H16C H 0.8568 0.5538 0.2455 0.061 Uiso 1 1 calc R . . . .
H16D H 0.8959 0.5525 0.2886 0.061 Uiso 1 1 calc R . . . .
C167 C 0.9699(5) 0.6306(3) 0.2028(2) 0.0491(18) Uani 1 1 d . . . . .
H16E H 1.0351 0.6413 0.1880 0.059 Uiso 1 1 calc R . . . .
H16F H 0.9435 0.6086 0.1830 0.059 Uiso 1 1 calc R . . . .
C143 C 0.4825(4) 0.8659(3) 0.1823(2) 0.0458(17) Uani 1 1 d . . . . .
H14C H 0.5035 0.9051 0.1805 0.055 Uiso 1 1 calc R . . . .
H14D H 0.5363 0.8398 0.1652 0.055 Uiso 1 1 calc R . . . .
C168 C 0.9842(5) 0.5919(3) 0.2402(2) 0.0543(19) Uani 1 1 d . . . . .
H16G H 1.0279 0.5561 0.2303 0.065 Uiso 1 1 calc R . . . .
H16H H 1.0162 0.6123 0.2590 0.065 Uiso 1 1 calc R . . . .
C5 C 0.7184(5) 0.3419(3) 0.7301(2) 0.0443(16) Uani 1 1 d . . . . .
H5A H 0.6545 0.3418 0.7212 0.053 Uiso 1 1 calc R . . . .
H5B H 0.7713 0.3236 0.7076 0.053 Uiso 1 1 calc R . . . .
C124 C 0.6346(5) 0.5823(4) 0.5168(2) 0.056(2) Uani 1 1 d . . . . .
H124 H 0.6496 0.6212 0.5151 0.067 Uiso 1 1 calc R . . . .
C154 C 0.9890(4) 0.7779(3) 0.1612(2) 0.0418(16) Uani 1 1 d . . . . .
H154 H 0.9744 0.8059 0.1850 0.050 Uiso 1 1 calc R . . . .
C131 C 0.6149(5) 0.8230(3) 0.6135(2) 0.056(2) Uani 1 1 d . . . . .
H131 H 0.6828 0.8278 0.6103 0.067 Uiso 1 1 calc R . . . .
C147 C 0.3754(5) 0.8794(3) 0.2554(2) 0.056(2) Uani 1 1 d . . . . .
H14E H 0.3616 0.8610 0.2836 0.068 Uiso 1 1 calc R . . . .
H14F H 0.3902 0.9193 0.2590 0.068 Uiso 1 1 calc R . . . .
C155 C 0.9925(5) 0.8173(3) 0.1225(2) 0.0476(18) Uani 1 1 d . . . . .
H15I H 1.0054 0.7932 0.0970 0.057 Uiso 1 1 calc R . . . .
H15J H 0.9275 0.8408 0.1243 0.057 Uiso 1 1 calc R . . . .
C92 C 0.2450(6) 1.0031(3) 0.5332(3) 0.063(2) Uani 1 1 d . . . . .
H92A H 0.3137 0.9911 0.5366 0.076 Uiso 1 1 calc R . . . .
H92B H 0.2475 1.0307 0.5093 0.076 Uiso 1 1 calc R . . . .
C100 C 0.1421(5) 1.0132(3) 0.4425(3) 0.061(2) Uani 1 1 d . . . . .
H10C H 0.1228 1.0247 0.4724 0.074 Uiso 1 1 calc R . . . .
H10D H 0.0924 0.9895 0.4365 0.074 Uiso 1 1 calc R . . . .
C95 C 0.5221(5) 0.8337(4) 0.4939(2) 0.064(2) Uani 1 1 d . . . . .
H95A H 0.5372 0.8050 0.4710 0.077 Uiso 1 1 calc R . . . .
H95B H 0.5368 0.8141 0.5198 0.077 Uiso 1 1 calc R . . . .
C97 C 0.5624(5) 0.9166(3) 0.4434(3) 0.061(2) Uani 1 1 d . . . . .
H97A H 0.5746 0.8899 0.4194 0.073 Uiso 1 1 calc R . . . .
H97B H 0.6058 0.9477 0.4359 0.073 Uiso 1 1 calc R . . . .
C98 C 0.4546(5) 0.9427(3) 0.4527(3) 0.064(2) Uani 1 1 d . . . . .
H98A H 0.4379 0.9626 0.4272 0.077 Uiso 1 1 calc R . . . .
H98B H 0.4437 0.9717 0.4753 0.077 Uiso 1 1 calc R . . . .
C94 C 0.4133(5) 0.8588(4) 0.5011(2) 0.067(2) Uani 1 1 d . . . . .
H94A H 0.3719 0.8265 0.5056 0.081 Uiso 1 1 calc R . . . .
H94B H 0.3970 0.8822 0.5270 0.081 Uiso 1 1 calc R . . . .
C123 C 0.6940(6) 0.5408(4) 0.4901(2) 0.069(2) Uani 1 1 d . . . . .
H123 H 0.7488 0.5517 0.4699 0.083 Uiso 1 1 calc R . . . .
C141 C 0.5321(6) 0.9334(3) 0.3103(2) 0.057(2) Uani 1 1 d . . . . .
H14G H 0.5298 0.9030 0.3324 0.069 Uiso 1 1 calc R . . . .
H14H H 0.4638 0.9450 0.3061 0.069 Uiso 1 1 calc R . . . .
C165 C 0.9775(6) 0.6654(4) 0.1013(2) 0.062(2) Uani 1 1 d . . . . .
H16I H 1.0129 0.6422 0.1209 0.074 Uiso 1 1 calc R . . . .
H16J H 1.0185 0.6957 0.0884 0.074 Uiso 1 1 calc R . . . .
C144 C 0.3907(5) 0.8675(4) 0.1644(3) 0.062(2) Uani 1 1 d . . . . .
H14I H 0.3734 0.8276 0.1632 0.075 Uiso 1 1 calc R . . . .
H14J H 0.4037 0.8832 0.1353 0.075 Uiso 1 1 calc R . . . .
C121 C 0.5946(6) 0.4687(3) 0.5216(3) 0.061(2) Uani 1 1 d . . . . .
H121 H 0.5807 0.4296 0.5233 0.073 Uiso 1 1 calc R . . . .
C162 C 0.8102(7) 0.6911(4) 0.0594(2) 0.071(3) Uani 1 1 d . . . . .
H16K H 0.7651 0.6622 0.0713 0.086 Uiso 1 1 calc R . . . .
H16L H 0.7789 0.7157 0.0392 0.086 Uiso 1 1 calc R . . . .
C137 C 0.5968(7) 0.9561(3) 0.2344(3) 0.075(3) Uani 1 1 d . . . . .
H13A H 0.6394 0.9410 0.2079 0.090 Uiso 1 1 calc R . . . .
H13B H 0.5286 0.9658 0.2297 0.090 Uiso 1 1 calc R . . . .
C96 C 0.5853(6) 0.8843(4) 0.4819(3) 0.069(2) Uani 1 1 d . . . . .
H96A H 0.5726 0.9113 0.5058 0.083 Uiso 1 1 calc R . . . .
H96B H 0.6563 0.8688 0.4765 0.083 Uiso 1 1 calc R . . . .
C134 C 0.4175(6) 0.8065(3) 0.6254(3) 0.079(3) Uani 1 1 d . . . . .
H134 H 0.3496 0.8006 0.6312 0.095 Uiso 1 1 calc R . . . .
C146 C 0.2841(5) 0.8821(3) 0.2362(3) 0.062(2) Uani 1 1 d . . . . .
H14K H 0.2635 0.8429 0.2364 0.074 Uiso 1 1 calc R . . . .
H14L H 0.2292 0.9074 0.2535 0.074 Uiso 1 1 calc R . . . .
C34 C 0.8791(7) 0.4761(4) 1.0088(2) 0.070(2) Uani 1 1 d . . . D 1
H34A H 0.9298 0.4421 1.0078 0.084 Uiso 1 1 calc R . . D 1
H34B H 0.9001 0.5077 1.0232 0.084 Uiso 1 1 calc R . . D 1
C19 C 0.5282(9) 0.4026(3) 0.9447(2) 0.091(3) Uani 1 1 d . . . E 1
H19A H 0.4626 0.4211 0.9408 0.109 Uiso 1 1 calc R . . E 1
H19B H 0.5607 0.4316 0.9567 0.109 Uiso 1 1 calc R . . E 1
C104 C 0.2749(6) 0.9603(3) 0.3885(3) 0.068(2) Uani 1 1 d . . . . .
H10E H 0.2297 0.9339 0.3819 0.081 Uiso 1 1 calc R . . . .
H10F H 0.3424 0.9391 0.3838 0.081 Uiso 1 1 calc R . . . .
C37 C 0.6964(6) 0.5317(5) 0.9874(2) 0.078(3) Uani 1 1 d . . . D 1
H37A H 0.6729 0.5016 0.9724 0.094 Uiso 1 1 calc R . . D 1
H37B H 0.6467 0.5664 0.9897 0.094 Uiso 1 1 calc R . . D 1
C88 C 0.1902(7) 0.9102(4) 0.5591(3) 0.082(3) Uani 1 1 d . U . . .
H88A H 0.2570 0.8943 0.5631 0.098 Uiso 1 1 calc R . . . .
H88B H 0.1558 0.8775 0.5533 0.098 Uiso 1 1 calc R . . . .
C122 C 0.6743(6) 0.4847(4) 0.4926(3) 0.070(3) Uani 1 1 d . . . . .
H122 H 0.7155 0.4567 0.4743 0.083 Uiso 1 1 calc R . . . .
C156 C 1.0716(5) 0.8567(4) 0.1189(3) 0.075(3) Uani 1 1 d . . . . .
H15K H 1.0784 0.8767 0.0913 0.090 Uiso 1 1 calc R . . . .
H15L H 1.0498 0.8866 0.1409 0.090 Uiso 1 1 calc R . . . .
C158 C 1.1630(6) 0.7918(4) 0.1628(3) 0.081(3) Uani 1 1 d . . . . .
H15M H 1.1421 0.8174 0.1875 0.097 Uiso 1 1 calc R . . . .
H15N H 1.2291 0.7712 0.1638 0.097 Uiso 1 1 calc R . . . .
C159 C 1.0874(6) 0.7469(4) 0.1645(3) 0.081(3) Uani 1 1 d . . . . .
H15O H 1.1108 0.7192 0.1411 0.098 Uiso 1 1 calc R . . . .
H15P H 1.0817 0.7248 0.1913 0.098 Uiso 1 1 calc R . . . .
C101 C 0.1440(7) 1.0679(3) 0.4141(3) 0.078(3) Uani 1 1 d . U . . .
H10G H 0.0774 1.0902 0.4189 0.094 Uiso 1 1 calc R . . . .
H10H H 0.1908 1.0929 0.4212 0.094 Uiso 1 1 calc R . . . .
C145 C 0.3028(6) 0.9054(4) 0.1914(3) 0.074(3) Uani 1 1 d . . . . .
H14M H 0.3180 0.9459 0.1911 0.088 Uiso 1 1 calc R . . . .
H14N H 0.2429 0.9050 0.1795 0.088 Uiso 1 1 calc R . . . .
C18 C 0.5145(9) 0.3466(5) 0.9769(3) 0.094(3) Uani 1 1 d . . . E 1
H18B H 0.4698 0.3584 1.0039 0.112 Uiso 1 1 calc R . . E 1
H18C H 0.4863 0.3161 0.9643 0.112 Uiso 1 1 calc R . . E 1
C90 C 0.1783(6) 0.9912(4) 0.6090(3) 0.079(3) Uani 1 1 d . U . . .
H90A H 0.2448 0.9782 0.6147 0.094 Uiso 1 1 calc R . . . .
H90B H 0.1378 1.0110 0.6343 0.094 Uiso 1 1 calc R . . . .
C33 C 0.8720(7) 0.4959(4) 0.9631(2) 0.072(3) Uani 1 1 d . . . D 1
H33A H 0.9363 0.5077 0.9484 0.086 Uiso 1 1 calc R . . D 1
H33B H 0.8580 0.4629 0.9477 0.086 Uiso 1 1 calc R . . D 1
C91 C 0.1874(6) 1.0328(4) 0.5723(3) 0.081(3) Uani 1 1 d . . . . .
H91A H 0.1206 1.0483 0.5680 0.097 Uiso 1 1 calc R . . . .
H91B H 0.2211 1.0657 0.5783 0.097 Uiso 1 1 calc R . . . .
C103 C 0.2742(7) 1.0137(4) 0.3587(4) 0.101(4) Uani 1 1 d . . . . .
H10I H 0.3271 1.0370 0.3619 0.121 Uiso 1 1 calc R . . . .
H10J H 0.2873 1.0007 0.3292 0.121 Uiso 1 1 calc R . . . .
C163 C 0.9058(8) 0.6604(5) 0.0367(3) 0.098(4) Uani 1 1 d . . . . .
H16M H 0.9477 0.6890 0.0216 0.117 Uiso 1 1 calc R . . . .
H16N H 0.8929 0.6342 0.0157 0.117 Uiso 1 1 calc R . . . .
C35 C 0.7852(7) 0.4611(4) 1.0324(3) 0.073(3) Uani 1 1 d . . . D 1
H35A H 0.7909 0.4516 1.0618 0.088 Uiso 1 1 calc R . . D 1
H35B H 0.7683 0.4264 1.0200 0.088 Uiso 1 1 calc R . . D 1
C157 C 1.1692(6) 0.8280(5) 0.1231(3) 0.100(4) Uani 1 1 d . . . . .
H15Q H 1.2144 0.8576 0.1234 0.121 Uiso 1 1 calc R . . . .
H15R H 1.1971 0.8029 0.0984 0.121 Uiso 1 1 calc R . . . .
C102 C 0.1757(7) 1.0502(4) 0.3688(4) 0.110(4) Uani 1 1 d . . . . .
H10K H 0.1248 1.0285 0.3615 0.131 Uiso 1 1 calc R . . . .
H10L H 0.1787 1.0856 0.3509 0.131 Uiso 1 1 calc R . . . .
C65 C 0.9134(8) 0.9089(4) 0.7246(3) 0.092(3) Uani 1 1 d . U . . .
H65 H 0.9386 0.9410 0.7342 0.110 Uiso 1 1 calc R . . . .
C67 C 0.7751(8) 0.8555(4) 0.7223(3) 0.100(3) Uani 1 1 d . U . . .
H67 H 0.7065 0.8518 0.7304 0.120 Uiso 1 1 calc R . . . .
C132 C 0.5443(7) 0.8697(4) 0.6220(3) 0.095(3) Uani 1 1 d . U . . .
H132 H 0.5631 0.9071 0.6243 0.113 Uiso 1 1 calc R . . . .
C138 C 0.6346(8) 1.0105(4) 0.2475(3) 0.100(3) Uani 1 1 d . U . . .
H13C H 0.6304 1.0411 0.2258 0.120 Uiso 1 1 calc R . . . .
H13D H 0.7050 1.0014 0.2494 0.120 Uiso 1 1 calc R . . . .
C15 C 0.6883(7) 0.3558(4) 0.9124(3) 0.082(3) Uani 1 1 d . . . E 1
H15S H 0.7195 0.3861 0.9238 0.099 Uiso 1 1 calc R . . E 1
H15T H 0.7329 0.3415 0.8861 0.099 Uiso 1 1 calc R . . E 1
C89 C 0.1318(8) 0.9403(5) 0.6001(3) 0.100(3) Uani 1 1 d . U . . .
H89A H 0.0629 0.9529 0.5973 0.120 Uiso 1 1 calc R . . . .
H89B H 0.1299 0.9125 0.6239 0.120 Uiso 1 1 calc R . . . .
C140 C 0.5739(8) 0.9859(3) 0.3241(3) 0.085(3) Uani 1 1 d . U . . .
H14O H 0.5329 1.0006 0.3511 0.102 Uiso 1 1 calc R . . . .
H14P H 0.6422 0.9744 0.3281 0.102 Uiso 1 1 calc R . . . .
C36 C 0.7053(7) 0.5090(5) 1.0322(3) 0.100(3) Uani 1 1 d . U . D 1
H36A H 0.7172 0.5415 1.0487 0.120 Uiso 1 1 calc R . . D 1
H36B H 0.6416 0.4957 1.0464 0.120 Uiso 1 1 calc R . . D 1
C139 C 0.5737(9) 1.0331(4) 0.2903(3) 0.101(3) Uani 1 1 d . U . . .
H13E H 0.6022 1.0668 0.2987 0.121 Uiso 1 1 calc R . . . .
H13F H 0.5048 1.0462 0.2877 0.121 Uiso 1 1 calc R . . . .
C17 C 0.6073(9) 0.3266(6) 0.9832(3) 0.128(5) Uani 1 1 d . . . E 1
H17E H 0.6018 0.2951 1.0045 0.154 Uiso 1 1 calc R . . E 1
H17F H 0.6349 0.3584 0.9946 0.154 Uiso 1 1 calc R . . E 1
C164 C 0.9602(8) 0.6257(4) 0.0667(3) 0.097(4) Uani 1 1 d . . . . .
H16O H 1.0247 0.6073 0.0510 0.116 Uiso 1 1 calc R . . . .
H16P H 0.9212 0.5947 0.0799 0.116 Uiso 1 1 calc R . . . .
C133 C 0.4442(7) 0.8623(4) 0.6272(4) 0.097(3) Uani 1 1 d . U . . .
H133 H 0.3949 0.8947 0.6319 0.117 Uiso 1 1 calc R . . . .
C16 C 0.6761(9) 0.3049(5) 0.9448(3) 0.113(4) Uani 1 1 d . . . E 1
H16Q H 0.6497 0.2730 0.9330 0.136 Uiso 1 1 calc R . . E 1
H16R H 0.7410 0.2899 0.9513 0.136 Uiso 1 1 calc R . . E 1
C189 C 0.4556(15) 1.1520(10) 0.2020(8) 0.041(5) Uani 0.48(2) 1 d . . P A 1
H189 H 0.4366 1.1769 0.2256 0.050 Uiso 0.48(2) 1 calc R . P A 1
C66 C 0.8149(9) 0.9023(5) 0.7370(4) 0.121(4) Uani 1 1 d . U . . .
H66 H 0.7726 0.9295 0.7556 0.145 Uiso 1 1 calc R . . . .
C190 C 0.4324(11) 1.0936(6) 0.2049(5) 0.040(5) Uani 0.48(2) 1 d . . P A 1
H190 H 0.3979 1.0789 0.2306 0.048 Uiso 0.48(2) 1 calc R . P A 1
C191 C 0.4613(11) 1.0579(6) 0.1689(5) 0.034(4) Uani 0.48(2) 1 d . . P A 1
H191 H 0.4505 1.0183 0.1711 0.040 Uiso 0.48(2) 1 calc R . P A 1
C1A C 0.4096(18) 1.0820(8) 0.1519(6) 0.082(9) Uani 0.52(2) 1 d . . P A 2
H1A H 0.3680 1.0556 0.1454 0.098 Uiso 0.52(2) 1 calc R . P A 2
C1B C 0.3756(15) 1.1206(9) 0.1835(6) 0.080(8) Uani 0.52(2) 1 d . . P A 2
H1B H 0.3151 1.1160 0.2025 0.097 Uiso 0.52(2) 1 calc R . P A 2
C1C C 0.424(2) 1.1641(14) 0.1888(9) 0.085(9) Uani 0.52(2) 1 d . . P A 2
H1C H 0.3986 1.1899 0.2115 0.102 Uiso 0.52(2) 1 calc R . P A 2

loop_
_atom_site_aniso_label
_atom_site_aniso_U_11
_atom_site_aniso_U_22
_atom_site_aniso_U_33
_atom_site_aniso_U_23
_atom_site_aniso_U_13
_atom_site_aniso_U_12
Pt1 0.02318(11) 0.01840(10) 0.01808(10) -0.00061(8) -0.00344(8) -0.00429(8)
Pt2 0.02926(12) 0.02733(12) 0.02296(11) -0.00459(9) -0.00561(9) -0.00561(9)
Pt3 0.02390(12) 0.02719(12) 0.02896(12) 0.00342(9) -0.00010(9) -0.00736(9)
Ru1 0.0225(2) 0.0197(2) 0.0171(2) -0.00030(17) -0.00069(17) -0.00128(17)
Ru3 0.0246(2) 0.0235(2) 0.0224(2) -0.00284(18) -0.00074(18) -0.00699(18)
Ru2 0.0208(2) 0.0159(2) 0.0276(2) -0.00569(18) 0.00145(18) -0.00303(16)
Cr1 0.0302(5) 0.0219(4) 0.0210(4) -0.0005(4) -0.0020(4) -0.0031(4)
Cr3 0.0251(5) 0.0254(5) 0.0295(5) 0.0017(4) 0.0013(4) -0.0075(4)
Cr2 0.0312(5) 0.0329(5) 0.0243(5) -0.0004(4) -0.0044(4) -0.0100(4)
Cl4 0.0294(7) 0.0298(7) 0.0285(7) -0.0044(6) -0.0040(6) 0.0033(6)
Cl2 0.0238(7) 0.0293(7) 0.0243(7) -0.0060(6) 0.0027(5) -0.0047(5)
Cl3 0.0275(7) 0.0301(7) 0.0237(7) -0.0044(6) 0.0013(5) -0.0034(6)
Cl8 0.0355(8) 0.0375(8) 0.0292(7) -0.0066(6) 0.0042(6) -0.0107(6)
Cl7 0.0362(9) 0.0550(10) 0.0366(8) -0.0134(8) -0.0076(7) 0.0111(7)
P3 0.0206(7) 0.0180(7) 0.0231(7) -0.0043(6) -0.0006(6) -0.0017(5)
P2 0.0199(7) 0.0241(7) 0.0176(7) -0.0022(6) -0.0018(5) -0.0020(5)
Cl10 0.0337(8) 0.0257(7) 0.0385(8) -0.0056(6) -0.0059(6) -0.0104(6)
Cl6 0.0257(7) 0.0244(7) 0.0495(9) -0.0144(6) 0.0032(6) -0.0004(6)
P1 0.0292(8) 0.0210(7) 0.0256(7) -0.0025(6) 0.0003(6) -0.0051(6)
Cl1 0.0333(8) 0.0314(7) 0.0322(8) -0.0059(6) -0.0078(6) 0.0091(6)
Cl12 0.0373(8) 0.0327(8) 0.0392(8) 0.0044(7) -0.0139(7) -0.0082(6)
P5 0.0341(9) 0.0221(7) 0.0373(9) -0.0054(7) 0.0068(7) -0.0083(6)
Cl9 0.0404(9) 0.0552(10) 0.0359(8) -0.0157(7) -0.0071(7) -0.0176(7)
P6 0.0250(8) 0.0352(8) 0.0200(7) -0.0012(6) -0.0029(6) -0.0010(6)
Cl11 0.0536(10) 0.0493(10) 0.0445(9) 0.0008(8) -0.0049(8) -0.0329(8)
P4 0.0266(8) 0.0245(8) 0.0607(11) -0.0210(8) 0.0065(7) -0.0074(6)
Cl5 0.0272(7) 0.0260(7) 0.0314(7) -0.0056(6) 0.0049(6) -0.0058(5)
O2 0.034(2) 0.023(2) 0.033(2) -0.0008(17) -0.0037(18) -0.0020(17)
O9 0.028(2) 0.035(2) 0.030(2) -0.0016(18) -0.0009(17) -0.0079(17)
N2 0.035(3) 0.034(3) 0.031(3) 0.000(2) -0.006(2) -0.009(2)
O1 0.031(2) 0.034(2) 0.026(2) -0.0032(17) -0.0067(17) -0.0048(17)
O3 0.032(2) 0.027(2) 0.023(2) -0.0044(16) 0.0013(16) -0.0047(17)
N1 0.022(2) 0.023(2) 0.028(2) -0.001(2) 0.0010(19) -0.0060(19)
C174 0.040(4) 0.046(4) 0.064(5) -0.009(4) -0.008(3) -0.022(3)
C22 0.024(3) 0.041(4) 0.048(4) -0.002(3) -0.013(3) -0.004(3)
N3 0.027(3) 0.030(3) 0.034(3) 0.002(2) 0.001(2) -0.004(2)
O4 0.043(2) 0.0200(19) 0.028(2) -0.0025(17) -0.0007(18) -0.0037(17)
O11 0.031(2) 0.026(2) 0.039(2) -0.0027(18) 0.0037(18) -0.0044(17)
O12 0.026(2) 0.028(2) 0.029(2) 0.0020(17) 0.0018(17) -0.0061(16)
O10 0.026(2) 0.030(2) 0.027(2) 0.0003(17) 0.0023(16) -0.0083(16)
C135 0.022(3) 0.024(3) 0.038(3) -0.006(3) -0.002(2) -0.005(2)
C110 0.037(3) 0.029(3) 0.018(3) 0.000(2) -0.007(2) -0.007(2)
C199 0.030(3) 0.034(3) 0.058(4) 0.010(3) -0.017(3) -0.011(3)
C20 0.019(3) 0.033(3) 0.025(3) -0.003(2) -0.006(2) -0.001(2)
C25 0.023(3) 0.040(3) 0.024(3) 0.001(3) -0.008(2) -0.001(2)
C178 0.025(3) 0.028(3) 0.029(3) 0.005(2) -0.005(2) -0.003(2)
C41 0.048(4) 0.043(4) 0.044(4) 0.007(3) -0.017(3) -0.025(3)
C180 0.024(3) 0.022(3) 0.031(3) 0.002(2) -0.004(2) -0.002(2)
C105 0.039(4) 0.039(4) 0.029(3) -0.005(3) 0.000(3) -0.011(3)
C57 0.036(3) 0.021(3) 0.025(3) -0.001(2) -0.006(2) -0.005(2)
C182 0.040(4) 0.049(4) 0.049(4) -0.016(3) 0.012(3) -0.020(3)
C40 0.067(5) 0.029(3) 0.047(4) -0.007(3) -0.015(4) -0.009(3)
C11 0.027(3) 0.063(5) 0.063(5) -0.019(4) -0.012(3) -0.004(3)
C68 0.022(3) 0.027(3) 0.032(3) -0.014(2) 0.003(2) -0.009(2)
C198 0.019(3) 0.044(4) 0.047(4) 0.016(3) -0.008(3) -0.004(3)
C153 0.038(4) 0.030(3) 0.038(3) -0.001(3) 0.003(3) -0.008(3)
C51 0.047(4) 0.034(4) 0.079(6) -0.008(4) 0.000(4) -0.003(3)
C176 0.035(3) 0.027(3) 0.030(3) 0.005(3) -0.005(3) -0.007(2)
C23 0.027(3) 0.046(4) 0.042(4) 0.006(3) -0.001(3) -0.003(3)
C194 0.033(3) 0.032(3) 0.042(4) -0.008(3) 0.011(3) -0.014(3)
C49 0.048(4) 0.059(5) 0.046(4) -0.011(4) 0.004(3) -0.006(4)
C80 0.026(3) 0.031(3) 0.022(3) -0.001(2) 0.001(2) -0.004(2)
C195 0.026(3) 0.021(3) 0.035(3) 0.003(3) 0.000(3) 0.001(2)
C79 0.029(3) 0.042(4) 0.025(3) -0.003(3) 0.003(2) -0.009(3)
C108 0.038(4) 0.057(4) 0.036(4) -0.011(3) -0.003(3) -0.022(3)
C175 0.027(3) 0.041(4) 0.047(4) 0.000(3) -0.005(3) -0.016(3)
C109 0.028(3) 0.036(3) 0.029(3) -0.005(3) -0.003(2) -0.009(3)
C173 0.053(5) 0.062(5) 0.056(5) -0.030(4) 0.008(4) -0.028(4)
C31 0.025(3) 0.024(3) 0.034(3) 0.001(2) -0.006(2) -0.004(2)
C83 0.074(5) 0.041(4) 0.036(4) 0.011(3) -0.002(4) 0.004(4)
C201 0.021(3) 0.033(3) 0.053(4) -0.004(3) -0.007(3) -0.001(2)
C29 0.041(4) 0.025(3) 0.053(4) -0.005(3) -0.006(3) -0.009(3)
C187 0.046(4) 0.041(4) 0.051(4) -0.014(3) -0.007(3) -0.008(3)
C193 0.035(3) 0.030(3) 0.037(3) -0.004(3) 0.004(3) -0.004(3)
C24 0.027(3) 0.053(4) 0.020(3) 0.002(3) 0.001(2) 0.003(3)
C21 0.024(3) 0.043(3) 0.027(3) -0.003(3) -0.004(2) -0.008(3)
C192 0.040(4) 0.039(4) 0.054(4) -0.014(3) 0.015(3) -0.013(3)
C26 0.021(3) 0.024(3) 0.027(3) -0.003(2) -0.003(2) -0.001(2)
C177 0.026(3) 0.029(3) 0.031(3) 0.002(3) -0.003(2) -0.005(2)
C181 0.032(3) 0.020(3) 0.040(3) -0.003(3) -0.001(3) -0.006(2)
C78 0.028(3) 0.044(4) 0.039(4) -0.003(3) 0.001(3) -0.014(3)
C81 0.033(3) 0.026(3) 0.019(3) -0.003(2) 0.000(2) -0.001(2)
C76 0.027(3) 0.038(3) 0.025(3) -0.012(3) -0.001(2) -0.009(2)
C27 0.035(3) 0.034(3) 0.028(3) -0.009(3) -0.007(3) -0.005(3)
C152 0.049(4) 0.039(4) 0.045(4) -0.002(3) 0.011(3) -0.009(3)
C58 0.035(3) 0.020(3) 0.018(3) 0.000(2) -0.005(2) -0.005(2)
C75 0.021(3) 0.023(3) 0.024(3) -0.004(2) -0.003(2) -0.002(2)
C61 0.044(4) 0.024(3) 0.022(3) 0.004(2) -0.002(3) -0.010(3)
C179 0.024(3) 0.027(3) 0.026(3) 0.006(2) -0.002(2) -0.007(2)
C184 0.094(6) 0.055(5) 0.035(4) -0.021(3) 0.015(4) -0.037(4)
C60 0.033(3) 0.032(3) 0.031(3) -0.009(3) 0.000(3) -0.011(3)
C28 0.043(4) 0.028(3) 0.038(4) -0.008(3) -0.007(3) 0.000(3)
C107 0.056(4) 0.043(4) 0.049(4) -0.012(3) -0.003(3) -0.028(3)
C1 0.018(3) 0.018(3) 0.021(3) -0.003(2) 0.001(2) -0.001(2)
C86 0.048(4) 0.046(4) 0.031(3) 0.004(3) -0.013(3) -0.008(3)
C77 0.029(3) 0.044(4) 0.040(4) -0.005(3) -0.010(3) -0.013(3)
C200 0.033(3) 0.029(3) 0.059(4) -0.006(3) -0.007(3) -0.004(3)
C9 0.027(3) 0.044(4) 0.045(4) 0.002(3) -0.010(3) -0.011(3)
C39 0.048(4) 0.037(4) 0.063(5) -0.012(3) -0.008(4) -0.002(3)
C42 0.043(4) 0.038(4) 0.035(3) -0.004(3) -0.010(3) -0.004(3)
C53 0.041(4) 0.030(3) 0.033(3) -0.001(3) -0.003(3) -0.009(3)
C59 0.031(3) 0.024(3) 0.020(3) 0.007(2) -0.009(2) -0.006(2)
C56 0.033(3) 0.032(3) 0.025(3) 0.000(3) 0.000(2) -0.004(3)
C150 0.055(5) 0.064(5) 0.035(4) -0.002(3) -0.005(3) -0.008(4)
C149 0.047(4) 0.041(4) 0.044(4) -0.013(3) 0.003(3) -0.008(3)
C43 0.037(3) 0.030(3) 0.029(3) 0.002(3) -0.011(3) -0.006(3)
C183 0.068(5) 0.059(5) 0.050(4) -0.021(4) 0.028(4) -0.032(4)
C106 0.051(4) 0.040(4) 0.044(4) -0.017(3) -0.005(3) -0.008(3)
C188 0.050(5) 0.043(4) 0.078(6) -0.023(4) -0.019(4) -0.007(3)
C151 0.063(5) 0.046(4) 0.037(4) 0.004(3) -0.001(3) -0.005(3)
C196 0.026(3) 0.024(3) 0.037(3) 0.004(3) -0.003(3) -0.005(2)
C55 0.056(4) 0.030(3) 0.028(3) -0.010(3) 0.001(3) -0.004(3)
C172 0.035(4) 0.052(4) 0.049(4) -0.017(3) 0.016(3) -0.021(3)
C50 0.041(4) 0.057(5) 0.053(4) -0.020(4) 0.005(3) 0.000(3)
C54 0.048(4) 0.032(3) 0.039(4) -0.014(3) -0.003(3) -0.011(3)
C38 0.042(4) 0.032(3) 0.049(4) 0.000(3) -0.011(3) -0.007(3)
C10 0.030(3) 0.040(4) 0.055(4) 0.000(3) -0.005(3) -0.007(3)
C47 0.033(3) 0.032(3) 0.035(3) -0.007(3) -0.005(3) -0.003(3)
C197 0.027(3) 0.035(3) 0.037(3) 0.004(3) -0.003(3) -0.002(3)
C12 0.036(4) 0.051(4) 0.059(5) -0.011(4) -0.001(3) -0.020(3)
C85 0.057(4) 0.056(4) 0.028(3) 0.005(3) -0.013(3) -0.013(3)
C52 0.039(4) 0.039(4) 0.063(5) -0.004(3) -0.002(3) -0.008(3)
C13 0.043(4) 0.035(4) 0.067(5) -0.004(3) -0.009(3) -0.020(3)
C84 0.061(5) 0.070(5) 0.028(4) 0.016(4) -0.011(3) 0.001(4)
C30 0.037(4) 0.026(3) 0.049(4) 0.003(3) -0.011(3) -0.007(3)
C186 0.047(4) 0.038(4) 0.040(4) -0.010(3) 0.006(3) -0.019(3)
C48 0.048(4) 0.041(4) 0.039(4) -0.007(3) 0.001(3) -0.006(3)
C82 0.053(4) 0.041(4) 0.031(3) 0.004(3) -0.001(3) 0.011(3)
C185 0.071(5) 0.062(5) 0.048(4) -0.020(4) 0.008(4) -0.037(4)
C8 0.033(3) 0.024(3) 0.030(3) -0.005(2) -0.003(2) -0.009(2)
C148 0.039(4) 0.027(3) 0.034(3) -0.009(3) 0.006(3) -0.007(3)
O5 0.035(2) 0.031(2) 0.028(2) -0.0027(17) 0.0013(18) -0.0108(17)
O6 0.039(2) 0.037(2) 0.029(2) -0.0037(18) -0.0026(18) -0.0135(19)
O7 0.035(2) 0.034(2) 0.027(2) -0.0010(18) -0.0073(18) -0.0076(18)
O8 0.032(2) 0.044(2) 0.028(2) -0.0069(19) -0.0018(18) -0.0126(19)
C69 0.029(3) 0.016(3) 0.026(3) -0.002(2) -0.005(2) -0.001(2)
C111 0.031(3) 0.032(3) 0.019(3) 0.005(2) -0.005(2) -0.010(2)
C70 0.034(3) 0.021(3) 0.030(3) -0.004(2) -0.007(2) -0.001(2)
C116 0.050(4) 0.034(3) 0.029(3) 0.002(3) 0.002(3) -0.011(3)
C115 0.043(4) 0.024(3) 0.022(3) -0.001(2) -0.005(3) -0.004(3)
C114 0.041(4) 0.028(3) 0.025(3) 0.002(2) -0.007(3) -0.010(3)
C126 0.034(3) 0.037(3) 0.022(3) 0.001(3) -0.008(2) -0.008(3)
C128 0.034(3) 0.038(3) 0.025(3) 0.000(3) -0.007(3) -0.010(3)
C113 0.035(3) 0.029(3) 0.019(3) 0.003(2) -0.008(2) -0.003(2)
C112 0.034(3) 0.033(3) 0.027(3) 0.001(3) -0.004(3) -0.010(3)
C127 0.033(3) 0.040(3) 0.020(3) -0.002(3) -0.002(2) -0.012(3)
C46 0.034(3) 0.028(3) 0.028(3) -0.001(3) -0.006(3) -0.001(3)
C44 0.034(3) 0.032(3) 0.025(3) 0.002(3) -0.009(3) -0.003(3)
C73 0.031(3) 0.025(3) 0.042(4) -0.011(3) 0.005(3) -0.004(2)
C74 0.029(3) 0.019(3) 0.032(3) -0.007(2) -0.004(2) -0.002(2)
C71 0.044(4) 0.020(3) 0.028(3) 0.001(2) -0.008(3) -0.006(2)
C45 0.030(3) 0.034(3) 0.029(3) -0.001(3) -0.001(2) -0.007(3)
C14 0.046(4) 0.024(3) 0.029(3) 0.002(3) -0.006(3) -0.008(3)
C166 0.030(3) 0.039(3) 0.031(3) 0.010(3) -0.009(3) -0.002(3)
C125 0.033(3) 0.045(4) 0.029(3) -0.011(3) -0.010(3) 0.000(3)
C72 0.039(4) 0.022(3) 0.044(4) -0.004(3) -0.002(3) 0.002(3)
C2 0.033(3) 0.029(3) 0.027(3) -0.008(2) -0.001(2) -0.003(2)
C63 0.064(5) 0.038(4) 0.022(3) 0.001(3) -0.008(3) -0.017(3)
C130 0.034(3) 0.045(4) 0.032(3) -0.002(3) -0.009(3) -0.008(3)
C3 0.052(4) 0.031(3) 0.036(4) -0.012(3) 0.006(3) -0.015(3)
C62 0.067(5) 0.040(4) 0.025(3) -0.011(3) 0.011(3) -0.025(3)
C160 0.047(4) 0.038(4) 0.030(3) -0.009(3) -0.009(3) 0.007(3)
C142 0.027(3) 0.031(3) 0.056(4) 0.012(3) 0.006(3) -0.004(3)
C171 0.038(4) 0.051(4) 0.040(4) 0.007(3) -0.007(3) -0.003(3)
C118 0.068(5) 0.038(4) 0.033(4) -0.011(3) -0.008(3) -0.014(3)
C129 0.034(4) 0.047(4) 0.036(3) -0.014(3) -0.005(3) -0.009(3)
C32 0.057(4) 0.033(3) 0.019(3) -0.003(3) -0.005(3) -0.001(3)
C4 0.057(4) 0.045(4) 0.035(4) -0.011(3) 0.005(3) -0.014(3)
C136 0.058(5) 0.030(3) 0.060(5) -0.016(3) 0.018(4) -0.018(3)
C117 0.070(5) 0.036(4) 0.029(3) -0.011(3) 0.000(3) -0.009(3)
C93 0.031(3) 0.031(3) 0.061(4) -0.022(3) 0.001(3) -0.008(3)
C161 0.065(5) 0.044(4) 0.031(3) -0.010(3) -0.019(3) 0.009(3)
C120 0.055(4) 0.042(4) 0.040(4) -0.006(3) -0.023(3) 0.005(3)
C119 0.048(4) 0.039(4) 0.035(3) -0.001(3) -0.008(3) -0.013(3)
C170 0.048(4) 0.054(4) 0.042(4) 0.004(3) 0.001(3) -0.013(3)
C7 0.070(5) 0.027(3) 0.043(4) -0.011(3) 0.011(3) -0.008(3)
C99 0.036(4) 0.020(3) 0.090(6) -0.009(3) 0.007(4) -0.002(3)
C64 0.084(6) 0.057(5) 0.026(3) -0.006(3) 0.000(3) -0.035(4)
C6 0.073(5) 0.027(3) 0.045(4) -0.010(3) -0.013(4) 0.002(3)
C87 0.031(4) 0.052(4) 0.076(5) -0.042(4) 0.013(3) -0.015(3)
C169 0.048(4) 0.051(4) 0.050(4) 0.018(4) -0.009(3) -0.004(3)
C167 0.053(4) 0.055(4) 0.031(4) 0.006(3) 0.002(3) 0.007(3)
C143 0.027(3) 0.043(4) 0.062(5) 0.012(3) 0.003(3) -0.006(3)
C168 0.052(4) 0.058(5) 0.046(4) 0.007(4) -0.005(3) 0.012(4)
C5 0.057(4) 0.031(3) 0.044(4) -0.017(3) -0.007(3) -0.004(3)
C124 0.053(5) 0.072(5) 0.044(4) -0.025(4) -0.002(3) -0.019(4)
C154 0.027(3) 0.062(4) 0.038(4) 0.018(3) -0.005(3) -0.016(3)
C131 0.044(4) 0.059(5) 0.068(5) -0.027(4) -0.011(4) -0.016(4)
C147 0.039(4) 0.047(4) 0.071(5) 0.003(4) 0.013(4) -0.001(3)
C155 0.031(4) 0.064(5) 0.043(4) 0.024(4) -0.004(3) -0.005(3)
C92 0.063(5) 0.032(4) 0.102(7) -0.039(4) -0.032(5) 0.006(3)
C100 0.046(4) 0.037(4) 0.097(6) -0.018(4) 0.004(4) -0.009(3)
C95 0.046(5) 0.092(6) 0.053(5) 0.016(4) -0.011(4) -0.006(4)
C97 0.049(5) 0.059(5) 0.076(6) -0.006(4) -0.004(4) -0.021(4)
C98 0.045(4) 0.046(4) 0.101(7) -0.005(4) -0.013(4) -0.007(3)
C94 0.034(4) 0.119(7) 0.054(5) 0.007(5) -0.015(4) -0.018(4)
C123 0.044(5) 0.107(7) 0.055(5) -0.039(5) 0.004(4) -0.012(5)
C141 0.073(5) 0.028(3) 0.059(5) -0.014(3) 0.016(4) -0.005(3)
C165 0.068(5) 0.078(5) 0.026(4) -0.007(4) -0.003(3) 0.034(4)
C144 0.039(4) 0.076(5) 0.070(5) 0.035(5) -0.012(4) -0.008(4)
C121 0.066(5) 0.058(5) 0.065(5) -0.023(4) -0.038(5) 0.014(4)
C162 0.106(7) 0.063(5) 0.047(5) -0.020(4) -0.041(5) 0.030(5)
C137 0.099(7) 0.028(4) 0.079(6) -0.018(4) 0.041(5) -0.028(4)
C96 0.042(4) 0.101(7) 0.073(6) -0.016(5) -0.019(4) -0.027(4)
C134 0.037(4) 0.068(5) 0.133(8) -0.063(6) -0.007(5) -0.011(4)
C146 0.034(4) 0.061(5) 0.078(6) 0.019(4) 0.005(4) 0.004(3)
C34 0.101(7) 0.065(5) 0.053(5) 0.004(4) -0.040(5) -0.006(5)
C19 0.177(11) 0.046(5) 0.042(5) 0.003(4) -0.015(6) 0.001(6)
C104 0.067(5) 0.031(4) 0.084(6) 0.009(4) 0.024(4) 0.004(4)
C37 0.067(6) 0.134(8) 0.046(5) 0.028(5) -0.022(4) -0.046(6)
C88 0.098(6) 0.072(5) 0.069(5) -0.043(4) 0.025(4) -0.046(5)
C122 0.048(5) 0.095(7) 0.068(6) -0.045(5) -0.027(4) 0.023(5)
C156 0.035(4) 0.106(7) 0.085(6) 0.060(6) -0.016(4) -0.027(4)
C158 0.042(4) 0.131(8) 0.076(6) 0.074(6) -0.024(4) -0.033(5)
C159 0.046(5) 0.131(8) 0.074(6) 0.059(6) -0.023(4) -0.033(5)
C101 0.062(5) 0.035(4) 0.126(7) -0.008(4) 0.000(5) 0.007(4)
C145 0.039(4) 0.074(6) 0.098(7) 0.031(5) -0.001(4) 0.000(4)
C18 0.123(9) 0.120(9) 0.041(5) 0.011(5) 0.005(5) -0.068(7)
C90 0.061(5) 0.091(6) 0.079(5) -0.062(5) 0.016(4) -0.026(4)
C33 0.109(7) 0.071(6) 0.033(4) -0.006(4) -0.021(4) 0.013(5)
C91 0.052(5) 0.070(6) 0.125(9) -0.059(6) -0.027(5) 0.010(4)
C103 0.090(7) 0.054(5) 0.128(9) 0.045(6) 0.027(6) 0.012(5)
C163 0.134(9) 0.110(8) 0.045(5) -0.039(5) -0.038(5) 0.048(7)
C35 0.098(7) 0.084(6) 0.049(5) 0.037(5) -0.033(5) -0.029(5)
C157 0.055(5) 0.167(10) 0.091(7) 0.086(7) -0.033(5) -0.052(6)
C102 0.085(7) 0.049(5) 0.166(12) 0.046(7) 0.017(7) 0.016(5)
C65 0.106(6) 0.081(5) 0.085(6) -0.032(5) 0.021(5) -0.061(5)
C67 0.099(6) 0.084(5) 0.104(6) -0.059(5) 0.042(5) -0.051(5)
C132 0.068(5) 0.080(6) 0.140(7) -0.056(5) -0.016(5) -0.020(5)
C138 0.130(7) 0.056(5) 0.105(6) -0.018(5) 0.020(5) -0.049(5)
C15 0.102(8) 0.073(6) 0.067(6) 0.013(5) -0.008(5) -0.011(5)
C89 0.107(7) 0.108(6) 0.081(6) -0.039(5) 0.020(5) -0.050(5)
C140 0.117(7) 0.051(4) 0.079(5) -0.029(4) 0.017(5) -0.029(4)
C36 0.083(6) 0.155(8) 0.066(5) 0.038(6) -0.014(5) -0.042(6)
C139 0.136(7) 0.057(5) 0.098(6) -0.026(5) 0.023(6) -0.038(5)
C17 0.121(10) 0.184(13) 0.052(6) -0.020(7) -0.002(6) 0.064(9)
C164 0.137(9) 0.088(7) 0.052(5) -0.037(5) -0.030(6) 0.067(6)
C133 0.069(5) 0.073(5) 0.149(7) -0.059(5) -0.012(5) -0.005(4)
C16 0.162(11) 0.084(7) 0.077(7) 0.044(6) -0.014(7) 0.018(7)
C189 0.024(10) 0.050(10) 0.052(13) -0.032(9) -0.005(8) -0.007(8)
C66 0.114(7) 0.103(6) 0.131(7) -0.078(6) 0.040(6) -0.048(6)
C190 0.029(8) 0.041(9) 0.039(9) -0.012(7) 0.017(6) 0.001(6)
C191 0.039(9) 0.016(7) 0.040(8) -0.009(6) 0.006(6) 0.001(6)
C1A 0.096(17) 0.057(12) 0.075(14) -0.032(11) 0.038(13) -0.032(12)
C1B 0.068(13) 0.096(15) 0.068(12) -0.040(11) 0.024(11) -0.026(12)
C1C 0.049(16) 0.13(2) 0.082(19) -0.063(16) -0.006(11) -0.014(15)

loop_
_atom_type_symbol
_atom_type_description
_atom_type_scat_dispersion_real
_atom_type_scat_dispersion_imag
_atom_type_scat_source
C C 0.0033 0.0016 'International Tables Vol C Tables 4.2.6.8 and 6.1.1.4'
H H 0.0000 0.0000 'International Tables Vol C Tables 4.2.6.8 and 6.1.1.4'
Cl Cl 0.1484 0.1585 'International Tables Vol C Tables 4.2.6.8 and 6.1.1.4'
Cr Cr 0.3209 0.6236 'International Tables Vol C Tables 4.2.6.8 and 6.1.1.4'
N N 0.0061 0.0033 'International Tables Vol C Tables 4.2.6.8 and 6.1.1.4'
O O 0.0106 0.0060 'International Tables Vol C Tables 4.2.6.8 and 6.1.1.4'
P P 0.1023 0.0942 'International Tables Vol C Tables 4.2.6.8 and 6.1.1.4'
Pt Pt -1.7033 8.3905 'International Tables Vol C Tables 4.2.6.8 and 6.1.1.4'
Ru Ru -1.2594 0.8363 'International Tables Vol C Tables 4.2.6.8 and 6.1.1.4'

loop_
_geom_angle_atom_site_label_1
_geom_angle_atom_site_label_2
_geom_angle_atom_site_label_3
_geom_angle
Cl4 Pt1 Cl3 176.35(5)
N1 Pt1 Cl4 87.29(13)
N1 Pt1 Cl3 89.10(13)
C1 Pt1 Cl4 90.43(15)
C1 Pt1 Cl3 93.20(15)
C1 Pt1 N1 176.98(19)
Cl8 Pt2 Cl7 177.24(6)
N2 Pt2 Cl8 88.40(14)
N2 Pt2 Cl7 89.34(14)
C68 Pt2 Cl8 91.87(16)
C68 Pt2 Cl7 90.38(16)
C68 Pt2 N2 179.7(2)
Cl11 Pt3 Cl12 175.85(6)
N3 Pt3 Cl12 86.82(14)
N3 Pt3 Cl11 89.23(14)
C135 Pt3 Cl12 93.17(17)
C135 Pt3 Cl11 90.80(17)
C135 Pt3 N3 179.4(2)
Cl2 Ru1 P2 90.04(5)
Cl2 Ru1 P1 88.21(5)
P2 Ru1 P1 165.29(5)
Cl1 Ru1 Cl2 155.39(5)
Cl1 Ru1 P2 87.38(5)
Cl1 Ru1 P1 88.15(5)
C1 Ru1 Cl2 100.97(17)
C1 Ru1 P2 95.74(17)
C1 Ru1 P1 98.93(17)
C1 Ru1 Cl1 103.64(17)
Cl10 Ru3 P5 87.99(5)
Cl10 Ru3 P6 92.04(5)
Cl9 Ru3 Cl10 153.89(6)
Cl9 Ru3 P5 87.78(6)
Cl9 Ru3 P6 85.60(5)
P6 Ru3 P5 164.98(5)
C135 Ru3 Cl10 101.77(19)
C135 Ru3 P5 98.78(18)
C135 Ru3 Cl9 104.34(19)
C135 Ru3 P6 95.92(18)
P3 Ru2 P4 166.88(6)
Cl6 Ru2 P3 90.01(5)
Cl6 Ru2 P4 86.67(5)
Cl6 Ru2 Cl5 150.08(6)
Cl5 Ru2 P3 88.97(5)
Cl5 Ru2 P4 87.61(5)
C68 Ru2 P3 95.20(18)
C68 Ru2 Cl6 105.51(18)
C68 Ru2 P4 97.91(18)
C68 Ru2 Cl5 104.36(18)
O1 Cr1 O2 88.50(16)
O1 Cr1 O4 157.86(17)
O3 Cr1 O2 152.96(17)
O3 Cr1 O1 83.35(16)
O3 Cr1 O4 88.73(16)
N1 Cr1 O2 102.62(19)
N1 Cr1 O1 99.73(19)
N1 Cr1 O3 104.15(19)
N1 Cr1 O4 102.2(2)
O4 Cr1 O2 89.29(16)
N3 Cr3 O9 104.9(2)
N3 Cr3 O11 100.2(2)
N3 Cr3 O12 98.8(2)
N3 Cr3 O10 107.9(2)
O11 Cr3 O9 86.79(16)
O11 Cr3 O12 88.51(16)
O11 Cr3 O10 151.68(17)
O12 Cr3 O9 156.35(17)
O10 Cr3 O9 88.67(16)
O10 Cr3 O12 84.55(16)
N2 Cr2 O5 102.9(2)
N2 Cr2 O6 104.7(2)
N2 Cr2 O7 103.1(2)
N2 Cr2 O8 99.3(2)
O5 Cr2 O7 85.96(16)
O6 Cr2 O5 89.54(16)
O6 Cr2 O7 152.20(17)
O8 Cr2 O5 157.81(18)
O8 Cr2 O6 84.79(16)
O8 Cr2 O7 89.10(17)
C81 P3 Ru2 103.21(18)
C81 P3 C75 108.7(2)
C75 P3 Ru2 114.47(17)
C69 P3 Ru2 120.62(18)
C69 P3 C81 103.5(2)
C69 P3 C75 105.4(2)
C20 P2 Ru1 113.33(17)
C20 P2 C32 104.2(3)
C26 P2 Ru1 113.54(18)
C26 P2 C20 110.9(2)
C26 P2 C32 105.0(2)
C32 P2 Ru1 109.0(2)
C8 P1 Ru1 113.88(17)
C8 P1 C14 105.5(3)
C14 P1 Ru1 109.9(2)
C2 P1 Ru1 112.16(19)
C2 P1 C8 110.5(3)
C2 P1 C14 104.1(3)
C148 P5 Ru3 112.1(2)
C148 P5 C142 104.7(3)
C142 P5 Ru3 114.1(2)
C136 P5 Ru3 111.4(2)
C136 P5 C148 103.8(3)
C136 P5 C142 110.0(3)
C166 P6 Ru3 103.34(19)
C160 P6 Ru3 115.7(2)
C160 P6 C166 107.4(3)
C154 P6 Ru3 112.8(2)
C154 P6 C166 105.8(3)
C154 P6 C160 110.8(3)
C93 P4 Ru2 111.80(19)
C93 P4 C99 104.6(3)
C99 P4 Ru2 111.1(2)
C87 P4 Ru2 114.5(2)
C87 P4 C93 111.3(3)
C87 P4 C99 102.8(3)
C46 O2 Cr1 123.4(3)
C178 O9 Cr3 130.6(4)
Cr2 N2 Pt2 169.3(3)
C44 O1 Cr1 124.5(4)
C59 O3 Cr1 128.9(3)
Cr1 N1 Pt1 168.8(3)
C175 C174 H174 119.6
C175 C174 C173 120.7(6)
C173 C174 H174 119.6
H22A C22 H22B 108.0
C23 C22 H22A 109.3
C23 C22 H22B 109.3
C23 C22 C21 111.6(5)
C21 C22 H22A 109.3
C21 C22 H22B 109.3
Cr3 N3 Pt3 163.1(3)
C61 O4 Cr1 127.4(3)
C193 O11 Cr3 124.9(4)
C195 O12 Cr3 125.4(4)
C180 O10 Cr3 130.4(4)
Ru3 C135 Pt3 177.9(4)
C105 C110 C109 119.2(5)
C105 C110 C111 119.2(5)
C109 C110 C111 121.5(5)
C198 C199 H199 119.9
C198 C199 C200 120.1(6)
C200 C199 H199 119.9
P2 C20 H20 105.5
C25 C20 P2 112.9(4)
C25 C20 H20 105.5
C21 C20 P2 115.4(4)
C21 C20 H20 105.5
C21 C20 C25 111.1(4)
C20 C25 H25A 109.7
C20 C25 H25B 109.7
H25A C25 H25B 108.2
C24 C25 C20 110.0(4)
C24 C25 H25A 109.7
C24 C25 H25B 109.7
O9 C178 C177 115.4(5)
O9 C178 C179 123.0(5)
C179 C178 C177 121.6(5)
C40 C41 H41 119.7
C40 C41 C42 120.6(6)
C42 C41 H41 119.7
O10 C180 C181 114.2(5)
O10 C180 C179 123.6(5)
C179 C180 C181 122.1(5)
C110 C105 H105 119.6
C110 C105 C106 120.7(6)
C106 C105 H105 119.6
C58 C57 H57 119.6
C56 C57 H57 119.6
C56 C57 C58 120.7(5)
C181 C182 H182 119.9
C181 C182 C183 120.1(6)
C183 C182 H182 119.9
C41 C40 H40 119.9
C39 C40 C41 120.3(6)
C39 C40 H40 119.9
H11A C11 H11B 108.1
C10 C11 H11A 109.6
C10 C11 H11B 109.6
C12 C11 H11A 109.6
C12 C11 H11B 109.6
C12 C11 C10 110.3(6)
Ru2 C68 Pt2 178.3(3)
C199 C198 H198 119.6
C197 C198 C199 120.8(5)
C197 C198 H198 119.6
H15A C153 H15B 108.0
C152 C153 H15A 109.3
C152 C153 H15B 109.3
C152 C153 C148 111.5(5)
C148 C153 H15A 109.3
C148 C153 H15B 109.3
C50 C51 H51 119.9
C50 C51 C52 120.2(7)
C52 C51 H51 119.9
C175 C176 H176 119.7
C175 C176 C177 120.6(6)
C177 C176 H176 119.7
C22 C23 H23A 109.6
C22 C23 H23B 109.6
C22 C23 C24 110.2(5)
H23A C23 H23B 108.1
C24 C23 H23A 109.6
C24 C23 H23B 109.6
C195 C194 H194 118.6
C195 C194 C193 122.8(5)
C193 C194 H194 118.6
C50 C49 H49 120.2
C48 C49 H49 120.2
C48 C49 C50 119.7(7)
H80A C80 H80B 108.2
C79 C80 H80A 109.6
C79 C80 H80B 109.6
C79 C80 C75 110.1(4)
C75 C80 H80A 109.6
C75 C80 H80B 109.6
O12 C195 C194 123.2(5)
O12 C195 C196 114.8(5)
C194 C195 C196 122.0(5)
C80 C79 H79A 109.2
C80 C79 H79B 109.2
C80 C79 C78 112.1(5)
H79A C79 H79B 107.9
C78 C79 H79A 109.2
C78 C79 H79B 109.2
C109 C108 H108 119.9
C109 C108 C107 120.1(6)
C107 C108 H108 119.9
C174 C175 H175 119.8
C176 C175 C174 120.4(6)
C176 C175 H175 119.8
C110 C109 H109 120.0
C108 C109 C110 120.1(6)
C108 C109 H109 120.0
C174 C173 H173 120.7
C174 C173 C172 118.7(6)
C172 C173 H173 120.7
H31A C31 H31B 108.1
C26 C31 H31A 109.5
C26 C31 H31B 109.5
C30 C31 H31A 109.5
C30 C31 H31B 109.5
C30 C31 C26 110.7(5)
H83A C83 H83B 108.0
C84 C83 H83A 109.3
C84 C83 H83B 109.3
C84 C83 C82 111.4(6)
C82 C83 H83A 109.3
C82 C83 H83B 109.3
C200 C201 H201 119.6
C200 C201 C196 120.9(5)
C196 C201 H201 119.6
H29A C29 H29B 108.1
C28 C29 H29A 109.5
C28 C29 H29B 109.5
C30 C29 H29A 109.5
C30 C29 H29B 109.5
C30 C29 C28 110.6(5)
C192 C187 H187 118.9
C192 C187 C188 122.1(7)
C188 C187 H187 118.9
O11 C193 C194 122.8(5)
O11 C193 C192 114.7(5)
C194 C193 C192 122.4(5)
C25 C24 C23 111.2(5)
C25 C24 H24A 109.4
C25 C24 H24B 109.4
C23 C24 H24A 109.4
C23 C24 H24B 109.4
H24A C24 H24B 108.0
C22 C21 C20 110.0(5)
C22 C21 H21A 109.7
C22 C21 H21B 109.7
C20 C21 H21A 109.7
C20 C21 H21B 109.7
H21A C21 H21B 108.2
C187 C192 C193 120.5(6)
C187 C192 C191 116.9(8)
C187 C192 C1A 111.6(9)
C191 C192 C193 118.9(7)
C1A C192 C193 121.8(9)
P2 C26 H26 106.0
C31 C26 P2 111.4(4)
C31 C26 H26 106.0
C31 C26 C27 110.0(4)
C27 C26 P2 116.8(4)
C27 C26 H26 106.0
C176 C177 C178 122.9(5)
C172 C177 C178 118.8(5)
C172 C177 C176 118.2(5)
C182 C181 C180 121.3(5)
C182 C181 C186 119.2(6)
C186 C181 C180 119.5(5)
C79 C78 H78A 109.5
C79 C78 H78B 109.5
H78A C78 H78B 108.1
C77 C78 C79 110.8(5)
C77 C78 H78A 109.5
C77 C78 H78B 109.5
P3 C81 H81 105.0
C86 C81 P3 119.5(4)
C86 C81 H81 105.0
C86 C81 C82 109.1(5)
C82 C81 P3 112.0(4)
C82 C81 H81 105.0
H76A C76 H76B 108.1
C75 C76 H76A 109.5
C75 C76 H76B 109.5
C77 C76 H76A 109.5
C77 C76 H76B 109.5
C77 C76 C75 110.5(4)
C26 C27 H27A 109.5
C26 C27 H27B 109.5
H27A C27 H27B 108.1
C28 C27 C26 110.6(5)
C28 C27 H27A 109.5
C28 C27 H27B 109.5
C153 C152 H15C 109.1
C153 C152 H15D 109.1
H15C C152 H15D 107.9
C151 C152 C153 112.3(5)
C151 C152 H15C 109.1
C151 C152 H15D 109.1
C57 C58 C53 118.1(5)
C57 C58 C59 122.8(5)
C53 C58 C59 119.1(5)
P3 C75 H75 105.9
C80 C75 P3 113.5(4)
C80 C75 C76 109.7(4)
C80 C75 H75 105.9
C76 C75 P3 115.1(4)
C76 C75 H75 105.9
O4 C61 C60 123.4(5)
O4 C61 C62 115.8(5)
C60 C61 C62 120.8(5)
C178 C179 H179 118.3
C180 C179 C178 123.3(5)
C180 C179 H179 118.3
C183 C184 H184 119.9
C183 C184 C185 120.2(6)
C185 C184 H184 119.9
C61 C60 H60 118.2
C61 C60 C59 123.6(5)
C59 C60 H60 118.2
C29 C28 C27 112.1(5)
C29 C28 H28A 109.2
C29 C28 H28B 109.2
C27 C28 H28A 109.2
C27 C28 H28B 109.2
H28A C28 H28B 107.9
C108 C107 H107 119.9
C106 C107 C108 120.2(6)
C106 C107 H107 119.9
Ru1 C1 Pt1 175.4(3)
C81 C86 H86A 109.7
C81 C86 H86B 109.7
C81 C86 C85 109.7(5)
H86A C86 H86B 108.2
C85 C86 H86A 109.7
C85 C86 H86B 109.7
C78 C77 C76 112.6(5)
C78 C77 H77A 109.1
C78 C77 H77B 109.1
C76 C77 H77A 109.1
C76 C77 H77B 109.1
H77A C77 H77B 107.8
C199 C200 H200 120.4
C201 C200 C199 119.1(6)
C201 C200 H200 120.4
H9A C9 H9B 108.0
C10 C9 H9A 109.3
C10 C9 H9B 109.3
C8 C9 H9A 109.3
C8 C9 H9B 109.3
C8 C9 C10 111.4(5)
C40 C39 H39 119.8
C40 C39 C38 120.4(6)
C38 C39 H39 119.8
C41 C42 H42 120.4
C41 C42 C43 119.2(6)
C43 C42 H42 120.4
C58 C53 H53 119.6
C54 C53 C58 120.9(6)
C54 C53 H53 119.6
O3 C59 C58 114.3(5)
O3 C59 C60 122.8(5)
C60 C59 C58 122.9(5)
C57 C56 H56 120.1
C55 C56 C57 119.8(6)
C55 C56 H56 120.1
H15E C150 H15F 108.0
C149 C150 H15E 109.4
C149 C150 H15F 109.4
C151 C150 H15E 109.4
C151 C150 H15F 109.4
C151 C150 C149 111.1(6)
C150 C149 H14A 109.4
C150 C149 H14B 109.4
H14A C149 H14B 108.0
C148 C149 C150 111.1(5)
C148 C149 H14A 109.4
C148 C149 H14B 109.4
C42 C43 C44 122.2(5)
C38 C43 C42 119.1(5)
C38 C43 C44 118.7(5)
C182 C183 H183 120.0
C184 C183 C182 120.0(6)
C184 C183 H183 120.0
C105 C106 H106 120.2
C107 C106 C105 119.6(6)
C107 C106 H106 120.2
C187 C188 H188 119.6
C187 C188 H18A 120.9
C187 C188 C189 120.8(10)
C189 C188 H188 119.6
C1C C188 C187 118.3(13)
C1C C188 H18A 120.9
C152 C151 C150 111.8(6)
C152 C151 H15G 109.3
C152 C151 H15H 109.3
C150 C151 H15G 109.3
C150 C151 H15H 109.3
H15G C151 H15H 107.9
C201 C196 C195 118.2(5)
C201 C196 C197 120.0(5)
C197 C196 C195 121.8(5)
C56 C55 H55 119.6
C56 C55 C54 120.7(5)
C54 C55 H55 119.6
C173 C172 H172 119.3
C177 C172 C173 121.4(6)
C177 C172 H172 119.3
C51 C50 C49 120.2(6)
C51 C50 H50 119.9
C49 C50 H50 119.9
C53 C54 C55 119.7(6)
C53 C54 H54 120.1
C55 C54 H54 120.1
C39 C38 C43 120.3(6)
C39 C38 H38 119.8
C43 C38 H38 119.8
C11 C10 H10A 109.6
C11 C10 H10B 109.6
C9 C10 C11 110.4(5)
C9 C10 H10A 109.6
C9 C10 H10B 109.6
H10A C10 H10B 108.1
C52 C47 C48 119.0(6)
C52 C47 C46 120.5(6)
C48 C47 C46 120.5(5)
C198 C197 C196 119.2(6)
C198 C197 H197 120.4
C196 C197 H197 120.4
C11 C12 H12A 109.4
C11 C12 H12B 109.4
C11 C12 C13 111.1(5)
H12A C12 H12B 108.0
C13 C12 H12A 109.4
C13 C12 H12B 109.4
C86 C85 H85A 109.3
C86 C85 H85B 109.3
H85A C85 H85B 108.0
C84 C85 C86 111.4(6)
C84 C85 H85A 109.3
C84 C85 H85B 109.3
C51 C52 H52 120.0
C47 C52 C51 120.0(6)
C47 C52 H52 120.0
C12 C13 H13G 109.4
C12 C13 H13H 109.4
C12 C13 C8 111.4(5)
H13G C13 H13H 108.0
C8 C13 H13G 109.4
C8 C13 H13H 109.4
C83 C84 C85 111.5(6)
C83 C84 H84A 109.3
C83 C84 H84B 109.3
C85 C84 H84A 109.3
C85 C84 H84B 109.3
H84A C84 H84B 108.0
C31 C30 H30A 109.4
C31 C30 H30B 109.4
C29 C30 C31 111.2(5)
C29 C30 H30A 109.4
C29 C30 H30B 109.4
H30A C30 H30B 108.0
C181 C186 H186 119.6
C185 C186 C181 120.7(6)
C185 C186 H186 119.6
C49 C48 C47 120.7(6)
C49 C48 H48 119.6
C47 C48 H48 119.6
C83 C82 H82A 109.6
C83 C82 H82B 109.6
C81 C82 C83 110.4(5)
C81 C82 H82A 109.6
C81 C82 H82B 109.6
H82A C82 H82B 108.1
C184 C185 H185 120.1
C186 C185 C184 119.7(7)
C186 C185 H185 120.1
P1 C8 H8 105.0
C9 C8 P1 113.6(4)
C9 C8 C13 111.9(5)
C9 C8 H8 105.0
C13 C8 P1 115.1(4)
C13 C8 H8 105.0
P5 C148 H148 106.4
C153 C148 P5 114.1(4)
C153 C148 H148 106.4
C149 C148 P5 113.4(4)
C149 C148 C153 109.4(5)
C149 C148 H148 106.4
C111 O5 Cr2 128.5(4)
C113 O6 Cr2 129.4(4)
C126 O7 Cr2 127.2(4)
C128 O8 Cr2 124.3(4)
P3 C69 H69 106.2
C70 C69 P3 114.4(4)
C70 C69 H69 106.2
C70 C69 C74 109.7(4)
C74 C69 P3 113.5(3)
C74 C69 H69 106.2
O5 C111 C110 114.8(5)
O5 C111 C112 124.5(5)
C112 C111 C110 120.6(5)
C69 C70 H70A 109.5
C69 C70 H70B 109.5
C69 C70 C71 110.8(4)
H70A C70 H70B 108.1
C71 C70 H70A 109.5
C71 C70 H70B 109.5
C115 C116 H116 119.9
C117 C116 H116 119.9
C117 C116 C115 120.2(6)
C116 C115 H115 120.0
C116 C115 C114 120.0(6)
C114 C115 H115 120.0
C115 C114 C113 121.8(5)
C115 C114 C119 119.2(5)
C119 C114 C113 119.0(5)
O7 C126 C127 122.4(5)
O7 C126 C125 116.0(5)
C127 C126 C125 121.6(5)
O8 C128 C127 124.1(5)
O8 C128 C129 115.0(5)
C127 C128 C129 120.9(5)
O6 C113 C114 116.1(5)
O6 C113 C112 122.9(5)
C112 C113 C114 121.0(5)
C111 C112 H112 118.1
C113 C112 C111 123.7(5)
C113 C112 H112 118.1
C126 C127 H127 118.1
C128 C127 C126 123.8(5)
C128 C127 H127 118.1
O2 C46 C47 116.1(5)
O2 C46 C45 124.8(5)
C45 C46 C47 119.1(5)
O1 C44 C43 114.4(5)
O1 C44 C45 123.8(5)
C45 C44 C43 121.8(5)
H73A C73 H73B 108.0
C74 C73 H73A 109.3
C74 C73 H73B 109.3
C72 C73 H73A 109.3
C72 C73 H73B 109.3
C72 C73 C74 111.5(5)
C69 C74 H74A 109.9
C69 C74 H74B 109.9
C73 C74 C69 108.8(4)
C73 C74 H74A 109.9
C73 C74 H74B 109.9
H74A C74 H74B 108.3
C70 C71 H71A 109.2
C70 C71 H71B 109.2
H71A C71 H71B 107.9
C72 C71 C70 112.1(5)
C72 C71 H71A 109.2
C72 C71 H71B 109.2
C46 C45 H45 118.8
C44 C45 C46 122.4(5)
C44 C45 H45 118.8
P1 C14 H14 107.1
C19 C14 P1 115.0(5)
C19 C14 H14 107.1
C15 C14 P1 114.8(5)
C15 C14 H14 107.1
C15 C14 C19 105.3(7)
P6 C166 H166 106.3
C171 C166 P6 109.6(4)
C171 C166 H166 106.3
C167 C166 P6 117.5(4)
C167 C166 H166 106.3
C167 C166 C171 110.1(5)
C120 C125 C126 119.3(6)
C124 C125 C126 121.9(6)
C124 C125 C120 118.7(6)
C73 C72 C71 110.5(5)
C73 C72 H72A 109.6
C73 C72 H72B 109.6
C71 C72 H72A 109.6
C71 C72 H72B 109.6
H72A C72 H72B 108.1
P1 C2 H2 105.3
C3 C2 P1 111.8(4)
C3 C2 H2 105.3
C7 C2 P1 118.8(4)
C7 C2 H2 105.3
C7 C2 C3 109.3(5)
C62 C63 H63 118.9
C62 C63 C64 122.2(7)
C64 C63 H63 118.9
C129 C130 H130 119.3
C131 C130 H130 119.3
C131 C130 C129 121.4(6)
C2 C3 H3A 109.5
C2 C3 H3B 109.5
H3A C3 H3B 108.1
C4 C3 C2 110.6(5)
C4 C3 H3A 109.5
C4 C3 H3B 109.5
C63 C62 C61 123.6(6)
C63 C62 C67 118.7(6)
C67 C62 C61 117.7(7)
P6 C160 H160 106.6
C161 C160 P6 112.0(4)
C161 C160 H160 106.6
C161 C160 C165 109.1(5)
C165 C160 P6 115.3(5)
C165 C160 H160 106.6
P5 C142 H142 105.4
C143 C142 P5 113.7(4)
C143 C142 H142 105.4
C143 C142 C147 111.8(5)
C147 C142 P5 114.2(5)
C147 C142 H142 105.4
C166 C171 H17A 109.5
C166 C171 H17B 109.5
H17A C171 H17B 108.1
C170 C171 C166 110.6(5)
C170 C171 H17A 109.5
C170 C171 H17B 109.5
C117 C118 H118 120.1
C119 C118 H118 120.1
C119 C118 C117 119.7(6)
C130 C129 C128 123.8(6)
C134 C129 C128 117.1(6)
C134 C129 C130 119.1(6)
P2 C32 H32 106.1
C37 C32 P2 113.5(5)
C37 C32 H32 106.1
C37 C32 C33 110.3(7)
C33 C32 P2 114.1(4)
C33 C32 H32 106.1
C3 C4 H4A 109.3
C3 C4 H4B 109.3
C3 C4 C5 111.7(5)
H4A C4 H4B 107.9
C5 C4 H4A 109.3
C5 C4 H4B 109.3
P5 C136 H136 105.4
C141 C136 P5 119.0(4)
C141 C136 H136 105.4
C141 C136 C137 109.6(6)
C137 C136 P5 111.0(5)
C137 C136 H136 105.4
C116 C117 C118 120.2(6)
C116 C117 H117 119.9
C118 C117 H117 119.9
P4 C93 H93 103.7
C98 C93 P4 116.4(5)
C98 C93 H93 103.7
C94 C93 P4 113.0(5)
C94 C93 H93 103.7
C94 C93 C98 114.3(6)
C160 C161 H16A 109.4
C160 C161 H16B 109.4
C160 C161 C162 111.1(5)
H16A C161 H16B 108.0
C162 C161 H16A 109.4
C162 C161 H16B 109.4
C125 C120 H120 119.7
C121 C120 C125 120.6(7)
C121 C120 H120 119.7
C114 C119 H119 119.7
C118 C119 C114 120.6(6)
C118 C119 H119 119.7
C171 C170 H17C 109.5
C171 C170 H17D 109.5
H17C C170 H17D 108.0
C169 C170 C171 110.9(6)
C169 C170 H17C 109.5
C169 C170 H17D 109.5
C2 C7 H7A 109.4
C2 C7 H7B 109.4
C2 C7 C6 111.2(5)
H7A C7 H7B 108.0
C6 C7 H7A 109.4
C6 C7 H7B 109.4
P4 C99 H99 106.1
C100 C99 P4 113.8(5)
C100 C99 H99 106.1
C100 C99 C104 110.7(7)
C104 C99 P4 113.3(4)
C104 C99 H99 106.1
C63 C64 H64 120.2
C65 C64 C63 119.5(8)
C65 C64 H64 120.2
C7 C6 H6A 109.3
C7 C6 H6B 109.3
H6A C6 H6B 108.0
C5 C6 C7 111.4(5)
C5 C6 H6A 109.3
C5 C6 H6B 109.3
P4 C87 H87 104.7
C92 C87 P4 116.0(5)
C92 C87 H87 104.7
C88 C87 P4 115.5(5)
C88 C87 H87 104.7
C88 C87 C92 109.8(7)
C170 C169 H16C 109.3
C170 C169 H16D 109.3
C170 C169 C168 111.7(6)
H16C C169 H16D 107.9
C168 C169 H16C 109.3
C168 C169 H16D 109.3
C166 C167 H16E 108.9
C166 C167 H16F 108.9
C166 C167 C168 113.2(5)
H16E C167 H16F 107.8
C168 C167 H16E 108.9
C168 C167 H16F 108.9
C142 C143 H14C 109.1
C142 C143 H14D 109.1
H14C C143 H14D 107.9
C144 C143 C142 112.4(5)
C144 C143 H14C 109.1
C144 C143 H14D 109.1
C169 C168 C167 109.9(6)
C169 C168 H16G 109.7
C169 C168 H16H 109.7
C167 C168 H16G 109.7
C167 C168 H16H 109.7
H16G C168 H16H 108.2
C4 C5 H5A 109.1
C4 C5 H5B 109.1
C6 C5 C4 112.4(5)
C6 C5 H5A 109.1
C6 C5 H5B 109.1
H5A C5 H5B 107.9
C125 C124 H124 119.9
C125 C124 C123 120.1(7)
C123 C124 H124 119.9
P6 C154 H154 103.2
C155 C154 P6 113.4(4)
C155 C154 H154 103.2
C159 C154 P6 118.0(5)
C159 C154 H154 103.2
C159 C154 C155 113.4(5)
C130 C131 H131 120.0
C132 C131 C130 120.1(7)
C132 C131 H131 120.0
C142 C147 H14E 109.2
C142 C147 H14F 109.2
H14E C147 H14F 107.9
C146 C147 C142 112.0(6)
C146 C147 H14E 109.2
C146 C147 H14F 109.2
C154 C155 H15I 109.4
C154 C155 H15J 109.4
H15I C155 H15J 108.0
C156 C155 C154 111.3(6)
C156 C155 H15I 109.4
C156 C155 H15J 109.4
C87 C92 H92A 109.1
C87 C92 H92B 109.1
H92A C92 H92B 107.9
C91 C92 C87 112.4(7)
C91 C92 H92A 109.1
C91 C92 H92B 109.1
C99 C100 H10C 109.6
C99 C100 H10D 109.6
C99 C100 C101 110.3(6)
H10C C100 H10D 108.1
C101 C100 H10C 109.6
C101 C100 H10D 109.6
H95A C95 H95B 108.4
C94 C95 H95A 110.1
C94 C95 H95B 110.1
C94 C95 C96 107.9(7)
C96 C95 H95A 110.1
C96 C95 H95B 110.1
H97A C97 H97B 108.3
C98 C97 H97A 109.9
C98 C97 H97B 109.9
C96 C97 H97A 109.9
C96 C97 H97B 109.9
C96 C97 C98 109.0(7)
C93 C98 H98A 109.7
C93 C98 H98B 109.7
C97 C98 C93 109.7(6)
C97 C98 H98A 109.7
C97 C98 H98B 109.7
H98A C98 H98B 108.2
C93 C94 C95 113.7(6)
C93 C94 H94A 108.8
C93 C94 H94B 108.8
C95 C94 H94A 108.8
C95 C94 H94B 108.8
H94A C94 H94B 107.7
C124 C123 H123 119.7
C122 C123 C124 120.6(8)
C122 C123 H123 119.7
C136 C141 H14G 109.8
C136 C141 H14H 109.8
C136 C141 C140 109.5(6)
H14G C141 H14H 108.2
C140 C141 H14G 109.8
C140 C141 H14H 109.8
C160 C165 H16I 109.9
C160 C165 H16J 109.9
C160 C165 C164 108.9(7)
H16I C165 H16J 108.3
C164 C165 H16I 109.9
C164 C165 H16J 109.9
C143 C144 H14I 109.4
C143 C144 H14J 109.4
C143 C144 C145 111.1(7)
H14I C144 H14J 108.0
C145 C144 H14I 109.4
C145 C144 H14J 109.4
C120 C121 H121 120.1
C122 C121 C120 119.9(8)
C122 C121 H121 120.1
C161 C162 H16K 109.1
C161 C162 H16L 109.1
H16K C162 H16L 107.8
C163 C162 C161 112.5(7)
C163 C162 H16K 109.1
C163 C162 H16L 109.1
C136 C137 H13A 109.8
C136 C137 H13B 109.8
H13A C137 H13B 108.2
C138 C137 C136 109.5(8)
C138 C137 H13A 109.8
C138 C137 H13B 109.8
C95 C96 H96A 109.3
C95 C96 H96B 109.3
C97 C96 C95 111.7(6)
C97 C96 H96A 109.3
C97 C96 H96B 109.3
H96A C96 H96B 107.9
C129 C134 H134 120.0
C129 C134 C133 120.1(7)
C133 C134 H134 120.0
C147 C146 H14K 109.2
C147 C146 H14L 109.2
H14K C146 H14L 107.9
C145 C146 C147 112.0(6)
C145 C146 H14K 109.2
C145 C146 H14L 109.2
H34A C34 H34B 108.0
C33 C34 H34A 109.3
C33 C34 H34B 109.3
C35 C34 H34A 109.3
C35 C34 H34B 109.3
C35 C34 C33 111.5(7)
C14 C19 H19A 109.9
C14 C19 H19B 109.9
C14 C19 C18 108.9(7)
H19A C19 H19B 108.3
C18 C19 H19A 109.9
C18 C19 H19B 109.9
C99 C104 H10E 109.3
C99 C104 H10F 109.3
C99 C104 C103 111.4(7)
H10E C104 H10F 108.0
C103 C104 H10E 109.3
C103 C104 H10F 109.3
C32 C37 H37A 109.2
C32 C37 H37B 109.2
C32 C37 C36 112.1(7)
H37A C37 H37B 107.9
C36 C37 H37A 109.2
C36 C37 H37B 109.2
C87 C88 H88A 109.2
C87 C88 H88B 109.2
C87 C88 C89 112.1(8)
H88A C88 H88B 107.9
C89 C88 H88A 109.2
C89 C88 H88B 109.2
C123 C122 C121 120.1(7)
C123 C122 H122 120.0
C121 C122 H122 120.0
C155 C156 H15K 108.5
C155 C156 H15L 108.5
H15K C156 H15L 107.5
C157 C156 C155 115.1(8)
C157 C156 H15K 108.5
C157 C156 H15L 108.5
H15M C158 H15N 108.1
C159 C158 H15M 109.5
C159 C158 H15N 109.5
C157 C158 H15M 109.5
C157 C158 H15N 109.5
C157 C158 C159 110.7(7)
C154 C159 C158 109.4(7)
C154 C159 H15O 109.8
C154 C159 H15P 109.8
C158 C159 H15O 109.8
C158 C159 H15P 109.8
H15O C159 H15P 108.2
C100 C101 H10G 109.8
C100 C101 H10H 109.8
H10G C101 H10H 108.2
C102 C101 C100 109.4(7)
C102 C101 H10G 109.8
C102 C101 H10H 109.8
C144 C145 H14M 109.8
C144 C145 H14N 109.8
C146 C145 C144 109.6(6)
C146 C145 H14M 109.8
C146 C145 H14N 109.8
H14M C145 H14N 108.2
C19 C18 H18B 110.5
C19 C18 H18C 110.5
H18B C18 H18C 108.7
C17 C18 C19 106.1(9)
C17 C18 H18B 110.5
C17 C18 H18C 110.5
H90A C90 H90B 108.1
C91 C90 H90A 109.5
C91 C90 H90B 109.5
C89 C90 H90A 109.5
C89 C90 H90B 109.5
C89 C90 C91 110.6(8)
C32 C33 C34 111.5(6)
C32 C33 H33A 109.3
C32 C33 H33B 109.3
C34 C33 H33A 109.3
C34 C33 H33B 109.3
H33A C33 H33B 108.0
C92 C91 C90 110.5(7)
C92 C91 H91A 109.6
C92 C91 H91B 109.6
C90 C91 H91A 109.6
C90 C91 H91B 109.6
H91A C91 H91B 108.1
C104 C103 H10I 109.6
C104 C103 H10J 109.6
H10I C103 H10J 108.1
C102 C103 C104 110.2(7)
C102 C103 H10I 109.6
C102 C103 H10J 109.6
C162 C163 H16M 109.4
C162 C163 H16N 109.4
C162 C163 C164 111.3(7)
H16M C163 H16N 108.0
C164 C163 H16M 109.4
C164 C163 H16N 109.4
C34 C35 H35A 109.3
C34 C35 H35B 109.3
C34 C35 C36 111.5(7)
H35A C35 H35B 108.0
C36 C35 H35A 109.3
C36 C35 H35B 109.3
C156 C157 C158 111.4(7)
C156 C157 H15Q 109.3
C156 C157 H15R 109.3
C158 C157 H15Q 109.3
C158 C157 H15R 109.3
H15Q C157 H15R 108.0
C101 C102 H10K 108.8
C101 C102 H10L 108.8
C103 C102 C101 114.0(10)
C103 C102 H10K 108.8
C103 C102 H10L 108.8
H10K C102 H10L 107.6
C64 C65 H65 120.1
C64 C65 C66 119.8(8)
C66 C65 H65 120.1
C62 C67 H67 120.7
C62 C67 C66 118.6(9)
C66 C67 H67 120.7
C131 C132 H132 120.1
C131 C132 C133 119.8(8)
C133 C132 H132 120.1
C137 C138 H13C 109.4
C137 C138 H13D 109.4
C137 C138 C139 111.3(7)
H13C C138 H13D 108.0
C139 C138 H13C 109.4
C139 C138 H13D 109.4
C14 C15 H15S 109.2
C14 C15 H15T 109.2
C14 C15 C16 112.1(8)
H15S C15 H15T 107.9
C16 C15 H15S 109.2
C16 C15 H15T 109.2
C88 C89 H89A 109.4
C88 C89 H89B 109.4
C90 C89 C88 110.9(7)
C90 C89 H89A 109.4
C90 C89 H89B 109.4
H89A C89 H89B 108.0
C141 C140 H14O 109.9
C141 C140 H14P 109.9
H14O C140 H14P 108.3
C139 C140 C141 109.1(8)
C139 C140 H14O 109.9
C139 C140 H14P 109.9
C37 C36 H36A 108.8
C37 C36 H36B 108.8
C35 C36 C37 113.7(9)
C35 C36 H36A 108.8
C35 C36 H36B 108.8
H36A C36 H36B 107.7
C138 C139 H13E 109.5
C138 C139 H13F 109.5
C140 C139 C138 110.8(8)
C140 C139 H13E 109.5
C140 C139 H13F 109.5
H13E C139 H13F 108.1
C18 C17 H17E 108.9
C18 C17 H17F 108.9
C18 C17 C16 113.5(10)
H17E C17 H17F 107.7
C16 C17 H17E 108.9
C16 C17 H17F 108.9
C165 C164 H16O 109.5
C165 C164 H16P 109.5
C163 C164 C165 110.5(7)
C163 C164 H16O 109.5
C163 C164 H16P 109.5
H16O C164 H16P 108.1
C134 C133 H133 120.3
C132 C133 C134 119.4(9)
C132 C133 H133 120.3
C15 C16 H16Q 110.0
C15 C16 H16R 110.0
C17 C16 C15 108.3(9)
C17 C16 H16Q 110.0
C17 C16 H16R 110.0
H16Q C16 H16R 108.4
C188 C189 H189 120.9
C188 C189 C190 118.1(16)
C190 C189 H189 120.9
C65 C66 C67 121.1(9)
C65 C66 H66 119.4
C67 C66 H66 119.4
C189 C190 H190 120.3
C191 C190 C189 119.4(14)
C191 C190 H190 120.3
C192 C191 H191 119.9
C190 C191 C192 120.2(11)
C190 C191 H191 119.9
C192 C1A H1A 120.4
C1B C1A C192 119.2(16)
C1B C1A H1A 120.4
C1A C1B H1B 119.0
C1C C1B C1A 122.1(19)
C1C C1B H1B 119.0
C188 C1C H1C 119.9
C1B C1C C188 120(2)
C1B C1C H1C 119.9

loop_
_geom_bond_atom_site_label_1
_geom_bond_atom_site_label_2
_geom_bond_distance
Pt1 Cl4 2.3064(13)
Pt1 Cl3 2.3129(13)
Pt1 N1 1.988(4)
Pt1 C1 1.907(5)
Pt2 Cl8 2.3057(14)
Pt2 Cl7 2.3077(15)
Pt2 N2 1.990(5)
Pt2 C68 1.896(6)
Pt3 Cl12 2.3056(14)
Pt3 Cl11 2.3051(16)
Pt3 N3 2.001(5)
Pt3 C135 1.908(6)
Ru1 Cl2 2.3472(13)
Ru1 P2 2.4281(14)
Ru1 P1 2.4422(15)
Ru1 Cl1 2.3471(14)
Ru1 C1 1.675(5)
Ru3 Cl10 2.3600(14)
Ru3 P5 2.4428(15)
Ru3 Cl9 2.3474(15)
Ru3 P6 2.4208(15)
Ru3 C135 1.676(6)
Ru2 P3 2.4288(14)
Ru2 Cl6 2.3374(14)
Ru2 P4 2.4288(15)
Ru2 Cl5 2.3459(13)
Ru2 C68 1.677(6)
Cr1 O2 1.936(4)
Cr1 O1 1.921(4)
Cr1 O3 1.915(4)
Cr1 N1 1.583(5)
Cr1 O4 1.929(4)
Cr3 O9 1.932(4)
Cr3 N3 1.584(5)
Cr3 O11 1.896(4)
Cr3 O12 1.911(4)
Cr3 O10 1.911(4)
Cr2 N2 1.584(5)
Cr2 O5 1.924(4)
Cr2 O6 1.924(4)
Cr2 O7 1.936(4)
Cr2 O8 1.910(4)
P3 C81 1.852(5)
P3 C75 1.864(5)
P3 C69 1.850(5)
P2 C20 1.860(5)
P2 C26 1.859(5)
P2 C32 1.862(6)
P1 C8 1.852(6)
P1 C14 1.860(6)
P1 C2 1.846(5)
P5 C148 1.857(6)
P5 C142 1.858(7)
P5 C136 1.854(6)
P6 C166 1.861(6)
P6 C160 1.854(6)
P6 C154 1.853(6)
P4 C93 1.857(6)
P4 C99 1.864(7)
P4 C87 1.832(7)
O2 C46 1.291(7)
O9 C178 1.278(6)
O1 C44 1.288(7)
O3 C59 1.289(6)
C174 H174 0.9500
C174 C175 1.369(9)
C174 C173 1.380(9)
C22 H22A 0.9900
C22 H22B 0.9900
C22 C23 1.525(8)
C22 C21 1.531(8)
O4 C61 1.294(7)
O11 C193 1.287(7)
O12 C195 1.280(6)
O10 C180 1.290(6)
C110 C105 1.380(8)
C110 C109 1.403(8)
C110 C111 1.478(7)
C199 H199 0.9500
C199 C198 1.389(9)
C199 C200 1.391(8)
C20 H20 1.0000
C20 C25 1.546(7)
C20 C21 1.538(7)
C25 H25A 0.9900
C25 H25B 0.9900
C25 C24 1.527(7)
C178 C177 1.488(8)
C178 C179 1.400(8)
C41 H41 0.9500
C41 C40 1.376(9)
C41 C42 1.389(8)
C180 C181 1.493(8)
C180 C179 1.393(7)
C105 H105 0.9500
C105 C106 1.396(8)
C57 H57 0.9500
C57 C58 1.396(8)
C57 C56 1.385(8)
C182 H182 0.9500
C182 C181 1.374(8)
C182 C183 1.385(9)
C40 H40 0.9500
C40 C39 1.372(9)
C11 H11A 0.9900
C11 H11B 0.9900
C11 C10 1.544(9)
C11 C12 1.495(10)
C198 H198 0.9500
C198 C197 1.381(8)
C153 H15A 0.9900
C153 H15B 0.9900
C153 C152 1.529(8)
C153 C148 1.534(8)
C51 H51 0.9500
C51 C50 1.368(10)
C51 C52 1.400(9)
C176 H176 0.9500
C176 C175 1.363(8)
C176 C177 1.402(8)
C23 H23A 0.9900
C23 H23B 0.9900
C23 C24 1.533(9)
C194 H194 0.9500
C194 C195 1.388(8)
C194 C193 1.403(8)
C49 H49 0.9500
C49 C50 1.383(10)
C49 C48 1.378(9)
C80 H80A 0.9900
C80 H80B 0.9900
C80 C79 1.515(7)
C80 C75 1.536(7)
C195 C196 1.501(8)
C79 H79A 0.9900
C79 H79B 0.9900
C79 C78 1.529(8)
C108 H108 0.9500
C108 C109 1.382(8)
C108 C107 1.392(9)
C175 H175 0.9500
C109 H109 0.9500
C173 H173 0.9500
C173 C172 1.390(9)
C31 H31A 0.9900
C31 H31B 0.9900
C31 C26 1.532(7)
C31 C30 1.528(8)
C83 H83A 0.9900
C83 H83B 0.9900
C83 C84 1.505(10)
C83 C82 1.536(8)
C201 H201 0.9500
C201 C200 1.384(8)
C201 C196 1.386(8)
C29 H29A 0.9900
C29 H29B 0.9900
C29 C28 1.517(8)
C29 C30 1.512(8)
C187 H187 0.9500
C187 C192 1.376(9)
C187 C188 1.377(9)
C193 C192 1.470(8)
C24 H24A 0.9900
C24 H24B 0.9900
C21 H21A 0.9900
C21 H21B 0.9900
C192 C191 1.461(16)
C192 C1A 1.42(2)
C26 H26 1.0000
C26 C27 1.537(7)
C177 C172 1.378(8)
C181 C186 1.383(8)
C78 H78A 0.9900
C78 H78B 0.9900
C78 C77 1.519(8)
C81 H81 1.0000
C81 C86 1.529(8)
C81 C82 1.535(8)
C76 H76A 0.9900
C76 H76B 0.9900
C76 C75 1.539(7)
C76 C77 1.519(8)
C27 H27A 0.9900
C27 H27B 0.9900
C27 C28 1.526(8)
C152 H15C 0.9900
C152 H15D 0.9900
C152 C151 1.511(10)
C58 C53 1.408(8)
C58 C59 1.476(7)
C75 H75 1.0000
C61 C60 1.396(8)
C61 C62 1.480(8)
C179 H179 0.9500
C184 H184 0.9500
C184 C183 1.369(10)
C184 C185 1.375(10)
C60 H60 0.9500
C60 C59 1.398(7)
C28 H28A 0.9900
C28 H28B 0.9900
C107 H107 0.9500
C107 C106 1.381(9)
C86 H86A 0.9900
C86 H86B 0.9900
C86 C85 1.534(8)
C77 H77A 0.9900
C77 H77B 0.9900
C200 H200 0.9500
C9 H9A 0.9900
C9 H9B 0.9900
C9 C10 1.526(8)
C9 C8 1.518(8)
C39 H39 0.9500
C39 C38 1.386(9)
C42 H42 0.9500
C42 C43 1.416(8)
C53 H53 0.9500
C53 C54 1.377(8)
C56 H56 0.9500
C56 C55 1.379(8)
C150 H15E 0.9900
C150 H15F 0.9900
C150 C149 1.535(9)
C150 C151 1.522(10)
C149 H14A 0.9900
C149 H14B 0.9900
C149 C148 1.522(9)
C43 C38 1.386(8)
C43 C44 1.480(8)
C183 H183 0.9500
C106 H106 0.9500
C188 H188 0.9500
C188 H18A 0.9500
C188 C189 1.43(3)
C188 C1C 1.33(3)
C151 H15G 0.9900
C151 H15H 0.9900
C196 C197 1.394(8)
C55 H55 0.9500
C55 C54 1.381(9)
C172 H172 0.9500
C50 H50 0.9500
C54 H54 0.9500
C38 H38 0.9500
C10 H10A 0.9900
C10 H10B 0.9900
C47 C52 1.375(8)
C47 C48 1.397(8)
C47 C46 1.484(8)
C197 H197 0.9500
C12 H12A 0.9900
C12 H12B 0.9900
C12 C13 1.515(9)
C85 H85A 0.9900
C85 H85B 0.9900
C85 C84 1.510(10)
C52 H52 0.9500
C13 H13G 0.9900
C13 H13H 0.9900
C13 C8 1.527(8)
C84 H84A 0.9900
C84 H84B 0.9900
C30 H30A 0.9900
C30 H30B 0.9900
C186 H186 0.9500
C186 C185 1.370(9)
C48 H48 0.9500
C82 H82A 0.9900
C82 H82B 0.9900
C185 H185 0.9500
C8 H8 1.0000
C148 H148 1.0000
O5 C111 1.286(6)
O6 C113 1.298(7)
O7 C126 1.281(7)
O8 C128 1.294(7)
C69 H69 1.0000
C69 C70 1.529(7)
C69 C74 1.534(7)
C111 C112 1.395(8)
C70 H70A 0.9900
C70 H70B 0.9900
C70 C71 1.530(7)
C116 H116 0.9500
C116 C115 1.387(8)
C116 C117 1.382(9)
C115 H115 0.9500
C115 C114 1.391(8)
C114 C113 1.479(8)
C114 C119 1.399(8)
C126 C127 1.400(8)
C126 C125 1.478(8)
C128 C127 1.390(8)
C128 C129 1.476(8)
C113 C112 1.394(8)
C112 H112 0.9500
C127 H127 0.9500
C46 C45 1.396(8)
C44 C45 1.382(8)
C73 H73A 0.9900
C73 H73B 0.9900
C73 C74 1.524(7)
C73 C72 1.508(8)
C74 H74A 0.9900
C74 H74B 0.9900
C71 H71A 0.9900
C71 H71B 0.9900
C71 C72 1.524(8)
C45 H45 0.9500
C14 H14 1.0000
C14 C19 1.513(10)
C14 C15 1.507(11)
C166 H166 1.0000
C166 C171 1.546(8)
C166 C167 1.476(8)
C125 C120 1.390(9)
C125 C124 1.386(9)
C72 H72A 0.9900
C72 H72B 0.9900
C2 H2 1.0000
C2 C3 1.535(8)
C2 C7 1.518(8)
C63 H63 0.9500
C63 C62 1.371(9)
C63 C64 1.392(9)
C130 H130 0.9500
C130 C129 1.383(8)
C130 C131 1.370(9)
C3 H3A 0.9900
C3 H3B 0.9900
C3 C4 1.520(8)
C62 C67 1.376(10)
C160 H160 1.0000
C160 C161 1.521(8)
C160 C165 1.539(9)
C142 H142 1.0000
C142 C143 1.526(9)
C142 C147 1.541(9)
C171 H17A 0.9900
C171 H17B 0.9900
C171 C170 1.546(9)
C118 H118 0.9500
C118 C117 1.388(9)
C118 C119 1.380(9)
C129 C134 1.374(10)
C32 H32 1.0000
C32 C37 1.459(9)
C32 C33 1.532(10)
C4 H4A 0.9900
C4 H4B 0.9900
C4 C5 1.527(8)
C136 H136 1.0000
C136 C141 1.533(9)
C136 C137 1.535(10)
C117 H117 0.9500
C93 H93 1.0000
C93 C98 1.529(9)
C93 C94 1.460(10)
C161 H16A 0.9900
C161 H16B 0.9900
C161 C162 1.525(9)
C120 H120 0.9500
C120 C121 1.385(10)
C119 H119 0.9500
C170 H17C 0.9900
C170 H17D 0.9900
C170 C169 1.477(9)
C7 H7A 0.9900
C7 H7B 0.9900
C7 C6 1.531(9)
C99 H99 1.0000
C99 C100 1.507(9)
C99 C104 1.534(11)
C64 H64 0.9500
C64 C65 1.344(11)
C6 H6A 0.9900
C6 H6B 0.9900
C6 C5 1.497(9)
C87 H87 1.0000
C87 C92 1.534(9)
C87 C88 1.454(11)
C169 H16C 0.9900
C169 H16D 0.9900
C169 C168 1.498(9)
C167 H16E 0.9900
C167 H16F 0.9900
C167 C168 1.520(9)
C143 H14C 0.9900
C143 H14D 0.9900
C143 C144 1.505(9)
C168 H16G 0.9900
C168 H16H 0.9900
C5 H5A 0.9900
C5 H5B 0.9900
C124 H124 0.9500
C124 C123 1.390(10)
C154 H154 1.0000
C154 C155 1.527(8)
C154 C159 1.489(10)
C131 H131 0.9500
C131 C132 1.368(11)
C147 H14E 0.9900
C147 H14F 0.9900
C147 C146 1.522(10)
C155 H15I 0.9900
C155 H15J 0.9900
C155 C156 1.502(10)
C92 H92A 0.9900
C92 H92B 0.9900
C92 C91 1.495(11)
C100 H10C 0.9900
C100 H10D 0.9900
C100 C101 1.544(11)
C95 H95A 0.9900
C95 H95B 0.9900
C95 C94 1.527(10)
C95 C96 1.546(11)
C97 H97A 0.9900
C97 H97B 0.9900
C97 C98 1.519(10)
C97 C96 1.509(11)
C98 H98A 0.9900
C98 H98B 0.9900
C94 H94A 0.9900
C94 H94B 0.9900
C123 H123 0.9500
C123 C122 1.363(12)
C141 H14G 0.9900
C141 H14H 0.9900
C141 C140 1.532(10)
C165 H16I 0.9900
C165 H16J 0.9900
C165 C164 1.556(11)
C144 H14I 0.9900
C144 H14J 0.9900
C144 C145 1.545(11)
C121 H121 0.9500
C121 C122 1.380(12)
C162 H16K 0.9900
C162 H16L 0.9900
C162 C163 1.491(12)
C137 H13A 0.9900
C137 H13B 0.9900
C137 C138 1.535(10)
C96 H96A 0.9900
C96 H96B 0.9900
C134 H134 0.9500
C134 C133 1.401(11)
C146 H14K 0.9900
C146 H14L 0.9900
C146 C145 1.519(11)
C34 H34A 0.9900
C34 H34B 0.9900
C34 C33 1.557(10)
C34 C35 1.448(11)
C19 H19A 0.9900
C19 H19B 0.9900
C19 C18 1.648(11)
C104 H10E 0.9900
C104 H10F 0.9900
C104 C103 1.549(10)
C37 H37A 0.9900
C37 H37B 0.9900
C37 C36 1.558(11)
C88 H88A 0.9900
C88 H88B 0.9900
C88 C89 1.551(11)
C122 H122 0.9500
C156 H15K 0.9900
C156 H15L 0.9900
C156 C157 1.468(11)
C158 H15M 0.9900
C158 H15N 0.9900
C158 C159 1.563(11)
C158 C157 1.510(10)
C159 H15O 0.9900
C159 H15P 0.9900
C101 H10G 0.9900
C101 H10H 0.9900
C101 C102 1.506(14)
C145 H14M 0.9900
C145 H14N 0.9900
C18 H18B 0.9900
C18 H18C 0.9900
C18 C17 1.371(14)
C90 H90A 0.9900
C90 H90B 0.9900
C90 C91 1.506(13)
C90 C89 1.480(11)
C33 H33A 0.9900
C33 H33B 0.9900
C91 H91A 0.9900
C91 H91B 0.9900
C103 H10I 0.9900
C103 H10J 0.9900
C103 C102 1.502(12)
C163 H16M 0.9900
C163 H16N 0.9900
C163 C164 1.507(11)
C35 H35A 0.9900
C35 H35B 0.9900
C35 C36 1.475(13)
C157 H15Q 0.9900
C157 H15R 0.9900
C102 H10K 0.9900
C102 H10L 0.9900
C65 H65 0.9500
C65 C66 1.372(13)
C67 H67 0.9500
C67 C66 1.418(12)
C132 H132 0.9500
C132 C133 1.398(12)
C138 H13C 0.9900
C138 H13D 0.9900
C138 C139 1.546(12)
C15 H15S 0.9900
C15 H15T 0.9900
C15 C16 1.559(11)
C89 H89A 0.9900
C89 H89B 0.9900
C140 H14O 0.9900
C140 H14P 0.9900
C140 C139 1.527(13)
C36 H36A 0.9900
C36 H36B 0.9900
C139 H13E 0.9900
C139 H13F 0.9900
C17 H17E 0.9900
C17 H17F 0.9900
C17 C16 1.470(13)
C164 H16O 0.9900
C164 H16P 0.9900
C133 H133 0.9500
C16 H16Q 0.9900
C16 H16R 0.9900
C189 H189 0.9500
C189 C190 1.43(3)
C66 H66 0.9500
C190 H190 0.9500
C190 C191 1.418(18)
C191 H191 0.9500
C1A H1A 0.9500
C1A C1B 1.36(2)
C1B H1B 0.9500
C1B C1C 1.32(3)
C1C H1C 0.9500

loop_
_geom_torsion_atom_site_label_1
_geom_torsion_atom_site_label_2
_geom_torsion_atom_site_label_3
_geom_torsion_atom_site_label_4
_geom_torsion
Ru1 P2 C20 C25 48.0(4)
Ru1 P2 C20 C21 177.3(3)
Ru1 P2 C26 C31 -82.8(4)
Ru1 P2 C26 C27 149.7(4)
Ru1 P2 C32 C37 -46.2(6)
Ru1 P2 C32 C33 81.4(6)
Ru1 P1 C8 C9 48.5(5)
Ru1 P1 C8 C13 179.3(4)
Ru1 P1 C14 C19 66.1(6)
Ru1 P1 C14 C15 -56.3(6)
Ru1 P1 C2 C3 -73.1(4)
Ru1 P1 C2 C7 158.2(5)
Ru3 P5 C148 C153 -63.2(5)
Ru3 P5 C148 C149 63.0(4)
Ru3 P5 C142 C143 -42.6(5)
Ru3 P5 C142 C147 -172.6(4)
Ru3 P5 C136 C141 -157.3(6)
Ru3 P5 C136 C137 74.2(6)
Ru3 P6 C166 C171 34.1(5)
Ru3 P6 C166 C167 160.8(5)
Ru3 P6 C160 C161 44.0(6)
Ru3 P6 C160 C165 169.6(4)
Ru3 P6 C154 C155 -76.1(5)
Ru3 P6 C154 C159 147.8(6)
Ru2 P3 C81 C86 175.7(4)
Ru2 P3 C81 C82 -55.1(4)
Ru2 P3 C75 C80 -47.7(4)
Ru2 P3 C75 C76 -175.2(3)
Ru2 P3 C69 C70 70.8(4)
Ru2 P3 C69 C74 -56.0(4)
Ru2 P4 C93 C98 148.5(5)
Ru2 P4 C93 C94 -76.4(5)
Ru2 P4 C99 C100 75.4(6)
Ru2 P4 C99 C104 -52.3(6)
Ru2 P4 C87 C92 -174.9(5)
Ru2 P4 C87 C88 54.6(7)
Cr1 O2 C46 C47 163.2(4)
Cr1 O2 C46 C45 -18.2(8)
Cr1 O1 C44 C43 -156.9(4)
Cr1 O1 C44 C45 22.2(8)
Cr1 O3 C59 C58 168.2(3)
Cr1 O3 C59 C60 -12.6(8)
Cr1 O4 C61 C60 16.3(8)
Cr1 O4 C61 C62 -163.6(4)
Cr3 O9 C178 C177 -179.8(4)
Cr3 O9 C178 C179 2.3(8)
Cr3 O11 C193 C194 -22.7(9)
Cr3 O11 C193 C192 159.5(4)
Cr3 O12 C195 C194 18.4(8)
Cr3 O12 C195 C196 -163.5(3)
Cr3 O10 C180 C181 -176.0(4)
Cr3 O10 C180 C179 2.3(8)
Cr2 O5 C111 C110 177.7(3)
Cr2 O5 C111 C112 -5.8(8)
Cr2 O6 C113 C114 -174.2(4)
Cr2 O6 C113 C112 8.3(8)
Cr2 O7 C126 C127 12.7(8)
Cr2 O7 C126 C125 -167.9(4)
Cr2 O8 C128 C127 -25.5(8)
Cr2 O8 C128 C129 154.2(4)
P3 C81 C86 C85 -170.2(4)
P3 C81 C82 C83 166.7(5)
P3 C69 C70 C71 173.9(4)
P3 C69 C74 C73 -170.8(4)
P2 C20 C25 C24 -171.8(4)
P2 C20 C21 C22 173.5(4)
P2 C26 C27 C28 -175.8(4)
P2 C32 C37 C36 -178.5(7)
P2 C32 C33 C34 176.5(6)
P1 C14 C19 C18 172.3(6)
P1 C14 C15 C16 -173.6(6)
P1 C2 C3 C4 168.3(4)
P1 C2 C7 C6 -171.6(5)
P5 C142 C143 C144 176.7(5)
P5 C142 C147 C146 -178.5(5)
P5 C136 C141 C140 168.4(6)
P5 C136 C137 C138 -167.4(6)
P6 C166 C171 C170 -175.9(5)
P6 C166 C167 C168 178.3(5)
P6 C160 C161 C162 -173.5(6)
P6 C160 C165 C164 173.5(5)
P6 C154 C155 C156 171.1(6)
P6 C154 C159 C158 -169.3(5)
P4 C93 C98 C97 -172.1(5)
P4 C93 C94 C95 171.8(6)
P4 C99 C100 C101 172.5(6)
P4 C99 C104 C103 -174.8(6)
P4 C87 C92 C91 171.2(6)
P4 C87 C88 C89 -172.3(6)
O2 Cr1 N1 Pt1 59.4(15)
O2 C46 C45 C44 -8.9(9)
O9 Cr3 N3 Pt3 134.1(10)
O9 Cr3 O11 C193 -167.7(5)
O9 C178 C177 C176 176.4(5)
O9 C178 C177 C172 -0.9(8)
O9 C178 C179 C180 4.0(9)
O1 Cr1 N1 Pt1 -31.3(15)
O1 C44 C45 C46 7.0(9)
O3 Cr1 N1 Pt1 -116.8(14)
C174 C173 C172 C177 -0.5(12)
C22 C23 C24 C25 57.4(6)
N3 Cr3 O11 C193 -63.1(5)
O4 Cr1 N1 Pt1 151.4(14)
O4 C61 C60 C59 2.2(9)
O4 C61 C62 C63 173.2(6)
O4 C61 C62 C67 -5.7(10)
O11 Cr3 N3 Pt3 44.7(11)
O11 C193 C192 C187 18.9(10)
O11 C193 C192 C191 -138.9(10)
O11 C193 C192 C1A 169.2(15)
O12 Cr3 N3 Pt3 -45.4(11)
O12 Cr3 O11 C193 35.5(5)
O12 C195 C196 C201 17.7(7)
O12 C195 C196 C197 -161.7(5)
O10 Cr3 N3 Pt3 -132.4(10)
O10 Cr3 O11 C193 111.1(5)
O10 C180 C181 C182 -176.4(6)
O10 C180 C181 C186 5.4(8)
O10 C180 C179 C178 -6.4(9)
C110 C105 C106 C107 1.1(10)
C110 C111 C112 C113 172.8(5)
C199 C198 C197 C196 -0.1(9)
C20 P2 C26 C31 46.1(4)
C20 P2 C26 C27 -81.3(4)
C20 P2 C32 C37 -167.5(6)
C20 P2 C32 C33 -39.9(6)
C20 C25 C24 C23 -57.1(6)
C25 C20 C21 C22 -56.4(6)
C178 C177 C172 C173 177.7(7)
C41 C40 C39 C38 -1.4(11)
C41 C42 C43 C38 0.6(9)
C41 C42 C43 C44 -179.5(6)
C180 C181 C186 C185 177.3(6)
C105 C110 C109 C108 2.5(9)
C105 C110 C111 O5 21.4(7)
C105 C110 C111 C112 -155.2(5)
C57 C58 C53 C54 -0.1(8)
C57 C58 C59 O3 -174.1(5)
C57 C58 C59 C60 6.7(8)
C57 C56 C55 C54 0.1(9)
C182 C181 C186 C185 -0.9(10)
C40 C41 C42 C43 0.4(9)
C40 C39 C38 C43 2.5(10)
C11 C12 C13 C8 56.7(8)
C198 C199 C200 C201 -0.5(9)
C153 C152 C151 C150 52.7(8)
C176 C177 C172 C173 0.3(10)
C23 C22 C21 C20 56.9(7)
C194 C195 C196 C201 -164.2(6)
C194 C195 C196 C197 16.4(8)
C194 C193 C192 C187 -158.9(7)
C194 C193 C192 C191 43.4(12)
C194 C193 C192 C1A -8.5(17)
C80 C79 C78 C77 -54.2(7)
C195 C194 C193 O11 -6.1(10)
C195 C194 C193 C192 171.5(6)
C195 C196 C197 C198 179.2(5)
C79 C80 C75 P3 171.2(4)
C79 C80 C75 C76 -58.6(6)
C79 C78 C77 C76 53.2(7)
C108 C107 C106 C105 1.0(10)
C175 C174 C173 C172 0.3(12)
C175 C176 C177 C178 -177.2(5)
C175 C176 C177 C172 0.1(9)
C109 C110 C105 C106 -2.8(9)
C109 C110 C111 O5 -161.5(5)
C109 C110 C111 C112 21.8(8)
C109 C108 C107 C106 -1.4(10)
C173 C174 C175 C176 0.0(11)
C31 C26 C27 C28 56.0(6)
C201 C196 C197 C198 -0.1(8)
C187 C192 C191 C190 14.0(18)
C187 C192 C1A C1B -26(3)
C187 C188 C189 C190 -4(2)
C187 C188 C1C C1B 2(3)
C193 C194 C195 O12 8.3(10)
C193 C194 C195 C196 -169.6(6)
C193 C192 C191 C190 172.6(11)
C193 C192 C1A C1B -178.3(16)
C21 C22 C23 C24 -57.2(7)
C21 C20 C25 C24 56.7(6)
C192 C187 C188 C189 14.8(15)
C192 C187 C188 C1C -19(2)
C192 C1A C1B C1C 12(4)
C26 P2 C20 C25 -81.1(4)
C26 P2 C20 C21 48.2(5)
C26 P2 C32 C37 75.8(6)
C26 P2 C32 C33 -156.6(6)
C26 C31 C30 C29 57.6(6)
C26 C27 C28 C29 -55.8(7)
C177 C178 C179 C180 -173.7(5)
C177 C176 C175 C174 -0.2(9)
C181 C180 C179 C178 171.8(5)
C181 C182 C183 C184 -0.4(12)
C181 C186 C185 C184 1.0(12)
C81 P3 C75 C80 -162.5(4)
C81 P3 C75 C76 70.0(4)
C81 P3 C69 C70 -174.7(4)
C81 P3 C69 C74 58.4(4)
C81 C86 C85 C84 -58.0(7)
C152 C153 C148 P5 -175.2(4)
C152 C153 C148 C149 56.5(7)
C58 C57 C56 C55 1.1(8)
C58 C53 C54 C55 1.3(9)
C75 P3 C81 C86 -62.4(5)
C75 P3 C81 C82 66.8(5)
C75 P3 C69 C70 -60.6(4)
C75 P3 C69 C74 172.5(4)
C75 C80 C79 C78 57.4(6)
C75 C76 C77 C78 -55.6(7)
C61 C60 C59 O3 -4.3(9)
C61 C60 C59 C58 174.8(5)
C61 C62 C67 C66 177.8(9)
C179 C178 C177 C176 -5.7(9)
C179 C178 C177 C172 177.0(6)
C179 C180 C181 C182 5.3(9)
C179 C180 C181 C186 -172.9(6)
C60 C61 C62 C63 -6.7(10)
C60 C61 C62 C67 174.4(8)
C28 C29 C30 C31 -56.1(7)
C107 C108 C109 C110 -0.4(9)
C86 C81 C82 C83 -58.8(7)
C86 C85 C84 C83 55.4(8)
C77 C76 C75 P3 -173.0(4)
C77 C76 C75 C80 57.6(6)
C200 C199 C198 C197 0.5(9)
C200 C201 C196 C195 -179.3(6)
C200 C201 C196 C197 0.1(9)
C42 C41 C40 C39 0.0(10)
C42 C43 C38 C39 -2.1(9)
C42 C43 C44 O1 -161.5(5)
C42 C43 C44 C45 19.3(9)
C53 C58 C59 O3 4.5(7)
C53 C58 C59 C60 -174.7(5)
C59 C58 C53 C54 -178.8(5)
C56 C57 C58 C53 -1.1(8)
C56 C57 C58 C59 177.5(5)
C56 C55 C54 C53 -1.3(10)
C150 C149 C148 P5 173.2(4)
C150 C149 C148 C153 -58.1(7)
C149 C150 C151 C152 -53.8(8)
C43 C44 C45 C46 -173.9(5)
C183 C182 C181 C180 -177.6(7)
C183 C182 C181 C186 0.6(11)
C183 C184 C185 C186 -0.8(13)
C188 C187 C192 C193 -177.4(7)
C188 C187 C192 C191 -19.2(13)
C188 C187 C192 C1A 29.4(16)
C188 C189 C190 C191 0(2)
C151 C150 C149 C148 57.2(8)
C196 C201 C200 C199 0.2(9)
C50 C51 C52 C47 2.2(11)
C50 C49 C48 C47 2.1(11)
C38 C43 C44 O1 18.4(8)
C38 C43 C44 C45 -160.8(6)
C10 C11 C12 C13 -58.6(7)
C10 C9 C8 P1 -174.4(4)
C10 C9 C8 C13 53.2(7)
C47 C46 C45 C44 169.7(5)
C12 C11 C10 C9 57.7(7)
C12 C13 C8 P1 174.7(5)
C12 C13 C8 C9 -53.7(7)
C52 C51 C50 C49 -1.2(12)
C52 C47 C48 C49 -1.2(10)
C52 C47 C46 O2 40.2(8)
C52 C47 C46 C45 -138.4(6)
C84 C83 C82 C81 56.6(8)
C30 C31 C26 P2 171.8(4)
C30 C31 C26 C27 -57.1(6)
C30 C29 C28 C27 55.6(7)
C48 C49 C50 C51 -0.9(11)
C48 C47 C52 C51 -1.0(10)
C48 C47 C46 O2 -138.9(6)
C48 C47 C46 C45 42.4(8)
C82 C83 C84 C85 -54.6(8)
C82 C81 C86 C85 59.3(7)
C185 C184 C183 C182 0.5(13)
C8 P1 C14 C19 -57.1(7)
C8 P1 C14 C15 -179.5(5)
C8 P1 C2 C3 55.2(5)
C8 P1 C2 C7 -73.6(6)
C8 C9 C10 C11 -54.8(7)
C148 P5 C142 C143 -165.5(5)
C148 P5 C142 C147 64.5(5)
C148 P5 C136 C141 -36.5(7)
C148 P5 C136 C137 -165.0(5)
C148 C153 C152 C151 -54.4(7)
O5 C111 C112 C113 -3.5(9)
O6 Cr2 N2 Pt2 86.8(17)
O6 C113 C112 C111 2.3(9)
O7 Cr2 N2 Pt2 -91.4(17)
O7 C126 C127 C128 6.5(9)
O7 C126 C125 C120 -17.2(8)
O7 C126 C125 C124 161.1(6)
O8 Cr2 N2 Pt2 -0.2(17)
O8 C128 C127 C126 0.3(9)
O8 C128 C129 C130 150.2(6)
O8 C128 C129 C134 -32.5(9)
C69 P3 C81 C86 49.2(5)
C69 P3 C81 C82 178.5(4)
C69 P3 C75 C80 87.2(4)
C69 P3 C75 C76 -40.3(5)
C69 C70 C71 C72 54.2(6)
C111 C110 C105 C106 174.3(6)
C111 C110 C109 C108 -174.6(5)
C70 C69 C74 C73 60.0(6)
C70 C71 C72 C73 -53.5(7)
C116 C115 C114 C113 -179.3(5)
C116 C115 C114 C119 0.7(8)
C115 C116 C117 C118 1.6(10)
C115 C114 C113 O6 165.7(5)
C115 C114 C113 C112 -16.8(8)
C115 C114 C119 C118 0.4(9)
C114 C113 C112 C111 -175.1(5)
C126 C125 C120 C121 176.5(6)
C126 C125 C124 C123 -176.5(6)
C128 C129 C134 C133 -173.3(8)
C113 C114 C119 C118 -179.7(6)
C127 C126 C125 C120 162.1(6)
C127 C126 C125 C124 -19.6(9)
C127 C128 C129 C130 -30.0(9)
C127 C128 C129 C134 147.2(7)
C46 C47 C52 C51 179.9(6)
C46 C47 C48 C49 177.9(6)
C44 C43 C38 C39 178.1(6)
C74 C69 C70 C71 -57.3(6)
C74 C73 C72 C71 57.0(6)
C14 P1 C8 C9 169.2(4)
C14 P1 C8 C13 -60.0(5)
C14 P1 C2 C3 168.1(4)
C14 P1 C2 C7 39.3(6)
C14 C19 C18 C17 64.3(11)
C14 C15 C16 C17 -57.1(13)
C166 P6 C160 C161 158.8(5)
C166 P6 C160 C165 -75.6(5)
C166 P6 C154 C155 171.6(5)
C166 P6 C154 C159 35.6(7)
C166 C171 C170 C169 -54.9(8)
C166 C167 C168 C169 57.0(9)
C125 C126 C127 C128 -172.8(5)
C125 C120 C121 C122 1.0(10)
C125 C124 C123 C122 -1.1(12)
C72 C73 C74 C69 -60.5(6)
C2 P1 C8 C9 -78.8(5)
C2 P1 C8 C13 52.0(5)
C2 P1 C14 C19 -173.6(6)
C2 P1 C14 C15 64.1(6)
C2 C3 C4 C5 55.3(8)
C2 C7 C6 C5 -56.3(8)
C63 C62 C67 C66 -1.1(15)
C63 C64 C65 C66 0.5(15)
C130 C129 C134 C133 4.0(13)
C130 C131 C132 C133 0.9(15)
C3 C2 C7 C6 58.5(7)
C3 C4 C5 C6 -52.8(8)
C62 C61 C60 C59 -177.9(6)
C62 C63 C64 C65 -0.1(11)
C62 C67 C66 C65 1.6(19)
C160 P6 C166 C171 -88.8(5)
C160 P6 C166 C167 38.0(6)
C160 P6 C154 C155 55.5(6)
C160 P6 C154 C159 -80.5(6)
C160 C161 C162 C163 -55.5(10)
C160 C165 C164 C163 59.2(11)
C142 P5 C148 C153 61.0(5)
C142 P5 C148 C149 -172.7(4)
C142 P5 C136 C141 75.1(7)
C142 P5 C136 C137 -53.4(6)
C142 C143 C144 C145 56.0(8)
C142 C147 C146 C145 -54.0(9)
C171 C166 C167 C168 -55.2(8)
C171 C170 C169 C168 57.5(8)
C129 C128 C127 C126 -179.4(6)
C129 C130 C131 C132 -2.0(12)
C129 C134 C133 C132 -5.1(16)
C32 P2 C20 C25 166.4(4)
C32 P2 C20 C21 -64.3(5)
C32 P2 C26 C31 158.1(4)
C32 P2 C26 C27 30.6(5)
C32 C37 C36 C35 -52.6(12)
C136 P5 C148 C153 176.5(5)
C136 P5 C148 C149 -57.3(5)
C136 P5 C142 C143 83.5(5)
C136 P5 C142 C147 -46.5(5)
C136 C141 C140 C139 61.3(10)
C136 C137 C138 C139 -55.9(12)
C117 C116 C115 C114 -1.6(9)
C117 C118 C119 C114 -0.5(10)
C93 P4 C99 C100 -163.8(5)
C93 P4 C99 C104 68.5(6)
C93 P4 C87 C92 57.2(7)
C93 P4 C87 C88 -73.4(6)
C161 C160 C165 C164 -59.4(8)
C161 C162 C163 C164 54.6(12)
C120 C125 C124 C123 1.8(10)
C120 C121 C122 C123 -0.3(11)
C119 C114 C113 O6 -14.3(8)
C119 C114 C113 C112 163.3(6)
C119 C118 C117 C116 -0.5(10)
C170 C169 C168 C167 -57.3(8)
C7 C2 C3 C4 -58.2(7)
C7 C6 C5 C4 52.7(8)
C99 P4 C93 C98 28.1(6)
C99 P4 C93 C94 163.2(5)
C99 P4 C87 C92 -54.3(7)
C99 P4 C87 C88 175.2(6)
C99 C100 C101 C102 57.9(10)
C99 C104 C103 C102 -52.4(12)
C64 C63 C62 C61 -178.4(6)
C64 C63 C62 C67 0.4(11)
C64 C65 C66 C67 -1.3(19)
C87 P4 C93 C98 -82.2(6)
C87 P4 C93 C94 52.9(6)
C87 P4 C99 C100 -47.5(6)
C87 P4 C99 C104 -175.1(5)
C87 C92 C91 C90 56.3(9)
C87 C88 C89 C90 -56.4(12)
C167 C166 C171 C170 53.3(7)
C143 C142 C147 C146 50.5(8)
C143 C144 C145 C146 -57.9(9)
C124 C125 C120 C121 -1.8(9)
C124 C123 C122 C121 0.3(12)
C154 P6 C166 C171 152.8(5)
C154 P6 C166 C167 -80.4(6)
C154 P6 C160 C161 -86.1(5)
C154 P6 C160 C165 39.5(6)
C154 C155 C156 C157 49.4(10)
C131 C130 C129 C128 176.7(6)
C131 C130 C129 C134 -0.5(11)
C131 C132 C133 C134 2.6(17)
C147 C142 C143 C144 -52.1(8)
C147 C146 C145 C144 57.0(9)
C155 C154 C159 C158 54.6(9)
C155 C156 C157 C158 -53.0(13)
C92 C87 C88 C89 54.3(9)
C100 C99 C104 C103 56.0(9)
C100 C101 C102 C103 -56.7(11)
C98 C93 C94 C95 -52.1(9)
C98 C97 C96 C95 61.7(9)
C94 C93 C98 C97 53.4(9)
C94 C95 C96 C97 -57.7(9)
C141 C136 C137 C138 59.1(9)
C141 C140 C139 C138 -57.8(11)
C165 C160 C161 C162 57.7(9)
C162 C163 C164 C165 -56.6(13)
C137 C136 C141 C140 -62.4(9)
C137 C138 C139 C140 55.9(13)
C96 C95 C94 C93 52.3(9)
C96 C97 C98 C93 -56.9(9)
C34 C35 C36 C37 53.3(11)
C19 C14 C15 C16 58.9(9)
C19 C18 C17 C16 -63.8(14)
C104 C99 C100 C101 -58.6(8)
C104 C103 C102 C101 54.0(12)
C37 C32 C33 C34 -54.4(9)
C88 C87 C92 C91 -55.6(9)
C159 C154 C155 C156 -50.8(10)
C159 C158 C157 C156 55.7(13)
C18 C17 C16 C15 61.6(16)
C33 C32 C37 C36 52.0(10)
C33 C34 C35 C36 -54.8(10)
C91 C90 C89 C88 55.9(12)
C35 C34 C33 C32 56.0(10)
C157 C158 C159 C154 -56.8(11)
C15 C14 C19 C18 -60.4(9)
C89 C90 C91 C92 -56.9(10)
C189 C188 C1C C1B -101(5)
C189 C190 C191 C192 -5(2)
C191 C192 C1A C1B 81(2)
C1A C192 C191 C190 -80.1(16)
C1A C1B C1C C188 1(4)
C1C C188 C189 C190 89(4)

loop_
_smtbx_masks_void_nr
_smtbx_masks_void_average_x
_smtbx_masks_void_average_y
_smtbx_masks_void_average_z
_smtbx_masks_void_volume
_smtbx_masks_void_count_electrons
1 -0.138 -0.019 0.294 174.3 0.7
2 0.138 0.019 0.706 174.3 0.4
3 0.062 0.242 0.119 8.1 0.1
4 -0.251 0.292 0.049 132.7 1.6
5 0.251 0.708 0.951 132.7 2.8
6 -0.062 0.758 0.881 8.1 0.3
7 0.243 0.484 0.341 13.1 0.0
8 0.297 0.772 0.304 9.2 0.0
9 0.404 0.358 0.556 34.0 0.0
10 0.435 0.391 0.744 19.0 0.0
11 0.495 0.247 0.904 38.2 4.5
12 0.505 0.753 0.096 38.2 3.4
13 0.565 0.609 0.256 19.0 0.8
14 0.596 0.642 0.444 34.0 0.0
15 0.703 0.228 0.696 9.2 0.0
16 0.757 0.516 0.659 13.1 0.0
